data_7111156
loop_
_publ_author_name
'Edelmann, Frank T.'
'Gie\&smann, Stephan'
'Fischer, Axel'

_publ_section_title
;
 A novel route to advanced model systems for silica-immobilized olefin
 polymerization catalysts
;
_journal_issue 21
_journal_name_full 'Chemical Communications'
_journal_page_first 2153
_journal_paper_doi 10.1039/b007854i
_journal_year 2000
_chemical_formula_sum 'C110.5 H200 O24 Si16 Ti'
_chemical_formula_weight 2410.04
_chemical_name_systematic
;
 ?
;
_space_group_IT_number 2
_symmetry_cell_setting triclinic
_symmetry_space_group_name_Hall '-P 1'
_symmetry_space_group_name_H-M 'P -1'
_atom_sites_solution_hydrogens geom
_atom_sites_solution_primary direct
_atom_sites_solution_secondary difmap
_audit_creation_method SHELXL-97
_cell_angle_alpha 106.667(3)
_cell_angle_beta 99.602(3)
_cell_angle_gamma 100.045(3)
_cell_formula_units_Z 2
_cell_length_a 12.0428(3)
_cell_length_b 22.4605(9)
_cell_length_c 25.5404(9)
_cell_measurement_reflns_used 7384
_cell_measurement_temperature 153(2)
_cell_measurement_theta_max ?26.7
_cell_measurement_theta_min 0.9
_cell_volume 6342.2(4)
_computing_cell_refinement 'Bruker AXS SMART CCD System'
_computing_data_collection 'Bruker AXS SMART CCD System'
_computing_data_reduction 'Bruker AXS SMART CCD System'
_computing_molecular_graphics 'Siemens XP5'
_computing_publication_material 'SHELXL-97 (Sheldrick, 1997)'
_computing_structure_refinement 'SHELXL-97 (Sheldrick, 1997)'
_computing_structure_solution 'SHELXS-97 (Sheldrick, 1990)'
_diffrn_ambient_temperature 153(2)
_diffrn_detector_area_resol_mean 8.192
_diffrn_measured_fraction_theta_full 0.896
_diffrn_measured_fraction_theta_max 0.896
_diffrn_measurement_device_type 'Bruker AXS SMART CCD System'
_diffrn_measurement_method omega-scans
_diffrn_radiation_monochromator graphite
_diffrn_radiation_source 'fine-focus sealed tube'
_diffrn_radiation_type MoK\a
_diffrn_radiation_wavelength 0.71073
_diffrn_reflns_av_R_equivalents 0.0340
_diffrn_reflns_av_sigmaI/netI 0.0955
_diffrn_reflns_limit_h_max 14
_diffrn_reflns_limit_h_min -14
_diffrn_reflns_limit_k_max 25
_diffrn_reflns_limit_k_min -28
_diffrn_reflns_limit_l_max 32
_diffrn_reflns_limit_l_min -19
_diffrn_reflns_number 31546
_diffrn_reflns_theta_full 26.71
_diffrn_reflns_theta_max 26.71
_diffrn_reflns_theta_min 0.86
_exptl_absorpt_coefficient_mu 0.284
_exptl_absorpt_correction_T_max 1.00
_exptl_absorpt_correction_T_min 0.79
_exptl_absorpt_correction_type SADABS
_exptl_crystal_colour 'pale yellow'
_exptl_crystal_density_diffrn 1.262
_exptl_crystal_density_method 'not measured'
_exptl_crystal_description prism
_exptl_crystal_F_000 2602
_exptl_crystal_size_max 0.45
_exptl_crystal_size_mid 0.35
_exptl_crystal_size_min 0.30
_refine_diff_density_max 1.114
_refine_diff_density_min -0.889
_refine_diff_density_rms 0.082
_refine_ls_extinction_method none
_refine_ls_goodness_of_fit_ref 1.043
_refine_ls_hydrogen_treatment mixed
_refine_ls_matrix_type full
_refine_ls_number_parameters 1382
_refine_ls_number_reflns 24118
_refine_ls_number_restraints 0
_refine_ls_restrained_S_all 1.043
_refine_ls_R_factor_all 0.1335
_refine_ls_R_factor_gt 0.0802
_refine_ls_shift/su_max 0.000
_refine_ls_shift/su_mean 0.000
_refine_ls_structure_factor_coef Fsqd
_refine_ls_weighting_details 'w=1/[\s^2^(Fo^2^)+(0.0487P)^2^+17.2592P] where P=(Fo^2^+2Fc^2^)/3'
_refine_ls_weighting_scheme calc
_refine_ls_wR_factor_gt 0.1635
_refine_ls_wR_factor_ref 0.1943
_reflns_number_gt 15483
_reflns_number_total 24118
_reflns_threshold_expression >2sigma(I)
_cod_data_source_file b007854isup1.cif
_cod_data_source_block meti
_cod_depositor_comments
;
The following automatic conversions were performed:

'_refine_ls_weighting_scheme' value 'calc
w=1/[\s^2^(Fo^2^)+(0.0487P)^2^+17.2592P] where P=(Fo^2^+2Fc^2^)/3'
was changed to 'calc'. New tag '_refine_ls_weighting_details' was
created. The value of the new tag was set to
'w=1/[\s^2^(Fo^2^)+(0.0487P)^2^+17.2592P] where P=(Fo^2^+2Fc^2^)/3'.

Automatic conversion script
Id: cif_fix_values 3143 2015-03-26 13:38:13Z robertas 
;
_cod_original_sg_symbol_H-M P-1
_cod_original_formula_sum 'C110.50 H200 O24 Si16 Ti'
_cod_database_code 7111156

loop_
_symmetry_equiv_pos_as_xyz
'x, y, z'
'-x, -y, -z'

loop_
_atom_site_label
_atom_site_type_symbol
_atom_site_fract_x
_atom_site_fract_y
_atom_site_fract_z
_atom_site_U_iso_or_equiv
_atom_site_adp_type
_atom_site_occupancy
_atom_site_calc_flag
_atom_site_refinement_flags
Ti Ti 0.35235(7) 0.04488(4) 0.32099(3) 0.02563(19) Uani 1 d .
Si1 Si 0.62775(13) 0.28418(7) 0.28500(6) 0.0374(3) Uani 1 d .
Si2 Si 0.62701(12) 0.14372(7) 0.25407(6) 0.0346(3) Uani 1 d .
Si3 Si 0.35867(11) 0.10979(6) 0.22304(5) 0.0280(3) Uani 1 d .
Si4 Si 0.36286(13) 0.25409(6) 0.25398(6) 0.0362(3) Uani 1 d .
Si5 Si 0.60451(12) 0.28515(6) 0.40282(6) 0.0291(3) Uani 1 d .
Si6 Si 0.61229(12) 0.14268(6) 0.37076(6) 0.0304(3) Uani 1 d .
Si7 Si 0.39081(13) 0.33107(7) 0.37632(7) 0.0404(4) Uani 1 d .
Si8 Si 0.17102(16) 0.33525(8) 0.42698(9) 0.0615(5) Uani 1 d .
O1 O 0.6578(3) 0.21716(17) 0.26011(15) 0.0423(9) Uani 1 d .
O2 O 0.4928(3) 0.11514(18) 0.22697(15) 0.0441(9) Uani 1 d .
O3 O 0.3345(3) 0.17909(15) 0.23635(15) 0.0380(8) Uani 1 d .
O4 O 0.4972(3) 0.28100(16) 0.25761(16) 0.0432(9) Uani 1 d .
O5 O 0.6434(3) 0.30079(16) 0.35077(15) 0.0419(9) Uani 1 d .
O6 O 0.6557(3) 0.13645(16) 0.31421(15) 0.0389(8) Uani 1 d .
O7 O 0.3179(3) 0.07928(15) 0.26705(13) 0.0332(8) Uani 1 d .
O8 O 0.3373(3) 0.28258(17) 0.31434(16) 0.0485(10) Uani 1 d .
O9 O 0.5874(3) 0.21186(15) 0.39316(15) 0.0384(8) Uani 1 d .
O10 O 0.4963(3) 0.09077(14) 0.35932(13) 0.0308(7) Uani 1 d .
O11 O 0.2919(3) 0.33537(19) 0.40914(18) 0.0590(11) Uani 1 d .
O12 O 0.4840(3) 0.30309(16) 0.40739(15) 0.0398(9) Uani 1 d .
C11 C 0.7268(5) 0.3460(3) 0.2722(2) 0.0490(15) Uani 1 d .
H11 H 0.7146 0.3362 0.2306 0.059 Uiso 1 calc R
C12 C 0.8500(6) 0.3454(3) 0.2946(3) 0.071(2) Uani 1 d .
H12A H 0.8650 0.3037 0.2750 0.085 Uiso 1 calc R
H12B H 0.8623 0.3506 0.3351 0.085 Uiso 1 calc R
C13 C 0.9339(7) 0.3989(4) 0.2862(4) 0.091(3) Uani 1 d .
H13A H 1.0144 0.3988 0.3026 0.109 Uiso 1 calc R
H13B H 0.9261 0.3918 0.2455 0.109 Uiso 1 calc R
C14 C 0.9099(8) 0.4609(4) 0.3131(4) 0.097(3) Uani 1 d .
H14A H 0.9658 0.4954 0.3078 0.117 Uiso 1 calc R
H14B H 0.9201 0.4685 0.3540 0.117 Uiso 1 calc R
C15 C 0.7901(8) 0.4629(3) 0.2890(4) 0.093(3) Uani 1 d .
H15A H 0.7811 0.4578 0.2487 0.112 Uiso 1 calc R
H15B H 0.7754 0.5048 0.3082 0.112 Uiso 1 calc R
C16 C 0.7042(6) 0.4104(3) 0.2960(3) 0.070(2) Uani 1 d .
H16A H 0.7067 0.4190 0.3365 0.084 Uiso 1 calc R
H16B H 0.6253 0.4105 0.2773 0.084 Uiso 1 calc R
C21 C 0.7130(5) 0.1047(3) 0.2095(3) 0.071(2) Uani 1 d .
H21 H 0.7108 0.0692 0.2259 0.085 Uiso 1 calc R
C22 C 0.6706(7) 0.0679(7) 0.1613(4) 0.213(9) Uani 1 d .
H22A H 0.6329 0.0926 0.1403 0.256 Uiso 1 calc R
H22B H 0.6078 0.0348 0.1639 0.256 Uiso 1 calc R
C23 C 0.7404(6) 0.0333(4) 0.1249(3) 0.106(3) Uani 1 d .
H23A H 0.7244 -0.0122 0.1229 0.127 Uiso 1 calc R
H23B H 0.7175 0.0350 0.0864 0.127 Uiso 1 calc R
C24 C 0.8661(7) 0.0627(9) 0.1477(5) 0.287(13) Uani 1 d .
H24A H 0.9050 0.0267 0.1422 0.345 Uiso 1 calc R
H24B H 0.8901 0.0863 0.1226 0.345 Uiso 1 calc R
C25 C 0.9093(6) 0.0980(4) 0.1950(4) 0.090(3) Uani 1 d .
H25A H 0.9703 0.1321 0.1923 0.108 Uiso 1 calc R
H25B H 0.9494 0.0732 0.2150 0.108 Uiso 1 calc R
C26 C 0.8401(5) 0.1303(3) 0.2320(3) 0.0579(17) Uani 1 d .
H26A H 0.8594 0.1766 0.2372 0.069 Uiso 1 calc R
H26B H 0.8617 0.1252 0.2694 0.069 Uiso 1 calc R
C31 C 0.2864(4) 0.0591(2) 0.15160(19) 0.0315(11) Uani 1 d .
H31 H 0.3165 0.0195 0.1451 0.038 Uiso 1 calc R
C32 C 0.1586(4) 0.0375(2) 0.1406(2) 0.0380(12) Uani 1 d .
H32A H 0.1244 0.0753 0.1469 0.046 Uiso 1 calc R
H32B H 0.1387 0.0155 0.1674 0.046 Uiso 1 calc R
C33 C 0.1066(5) -0.0070(3) 0.0816(2) 0.0425(13) Uani 1 d .
H33A H 0.1333 -0.0472 0.0766 0.051 Uiso 1 calc R
H33B H 0.0212 -0.0179 0.0754 0.051 Uiso 1 calc R
C34 C 0.1400(5) 0.0223(3) 0.0397(2) 0.0520(15) Uani 1 d .
H34A H 0.1101 -0.0095 0.0017 0.062 Uiso 1 calc R
H34B H 0.1035 0.0588 0.0412 0.062 Uiso 1 calc R
C35 C 0.2664(5) 0.0450(3) 0.0493(2) 0.0439(13) Uani 1 d .
H35A H 0.2833 0.0681 0.0228 0.053 Uiso 1 calc R
H35B H 0.3018 0.0077 0.0416 0.053 Uiso 1 calc R
C36 C 0.3206(5) 0.0891(2) 0.1092(2) 0.0363(12) Uani 1 d .
H36A H 0.4060 0.0990 0.1150 0.044 Uiso 1 calc R
H36B H 0.2956 0.1298 0.1149 0.044 Uiso 1 calc R
C41 C 0.2725(6) 0.2806(3) 0.2062(3) 0.0644(19) Uani 1 d .
H41 H 0.2862 0.3278 0.2247 0.077 Uiso 1 calc R
C42 C 0.1446(6) 0.2543(4) 0.2011(4) 0.089(3) Uani 1 d .
H42A H 0.1259 0.2071 0.1847 0.107 Uiso 1 calc R
H42B H 0.1281 0.2653 0.2389 0.107 Uiso 1 calc R
C43 C 0.0681(8) 0.2810(7) 0.1644(5) 0.140(5) Uani 1 d .
H43A H -0.0137 0.2585 0.1583 0.168 Uiso 1 calc R
H43B H 0.0757 0.3268 0.1847 0.168 Uiso 1 calc R
C44 C 0.0945(8) 0.2751(6) 0.1129(4) 0.109(3) Uani 1 d .
H44A H 0.0468 0.2973 0.0932 0.131 Uiso 1 calc R
H44B H 0.0740 0.2293 0.0900 0.131 Uiso 1 calc R
C45 C 0.2181(8) 0.3019(4) 0.1175(3) 0.085(3) Uani 1 d .
H45A H 0.2363 0.3490 0.1348 0.102 Uiso 1 calc R
H45B H 0.2341 0.2920 0.0795 0.102 Uiso 1 calc R
C46 C 0.2953(7) 0.2735(5) 0.1535(4) 0.096(3) Uani 1 d .
H46A H 0.2843 0.2274 0.1331 0.115 Uiso 1 calc R
H46B H 0.3774 0.2945 0.1582 0.115 Uiso 1 calc R
C51 C 0.7143(6) 0.3281(3) 0.4672(2) 0.0600(18) Uani 1 d .
H51 H 0.7628 0.2964 0.4685 0.072 Uiso 1 calc R
C52 C 0.6655(5) 0.3320(3) 0.5186(2) 0.0499(15) Uani 1 d .
H52A H 0.6077 0.3585 0.5195 0.060 Uiso 1 calc R
H52B H 0.6251 0.2886 0.5161 0.060 Uiso 1 calc R
C53 C 0.7579(8) 0.3603(5) 0.5724(3) 0.117(4) Uani 1 d .
H53A H 0.7193 0.3729 0.6038 0.140 Uiso 1 calc R
H53B H 0.7964 0.3263 0.5778 0.140 Uiso 1 calc R
C54 C 0.8390(8) 0.4103(5) 0.5762(3) 0.112(4) Uani 1 d .
H54A H 0.9029 0.4171 0.6088 0.134 Uiso 1 calc R
H54B H 0.8060 0.4485 0.5843 0.134 Uiso 1 calc R
C55 C 0.8890(6) 0.4066(4) 0.5265(3) 0.080(2) Uani 1 d .
H55A H 0.9433 0.3781 0.5248 0.097 Uiso 1 calc R
H55B H 0.9332 0.4497 0.5302 0.097 Uiso 1 calc R
C56 C 0.7965(8) 0.3818(5) 0.4736(3) 0.117(4) Uani 1 d .
H56A H 0.7566 0.4163 0.4713 0.140 Uiso 1 calc R
H56B H 0.8342 0.3726 0.4415 0.140 Uiso 1 calc R
C61 C 0.7273(4) 0.1328(2) 0.4215(2) 0.0364(12) Uani 1 d .
H61 H 0.7216 0.0857 0.4117 0.044 Uiso 1 calc R
C62 C 0.7136(5) 0.1557(3) 0.4810(2) 0.0469(14) Uani 1 d .
H62A H 0.7120 0.2015 0.4912 0.056 Uiso 1 calc R
H62B H 0.6383 0.1317 0.4832 0.056 Uiso 1 calc R
C63 C 0.8082(6) 0.1478(3) 0.5226(3) 0.0637(19) Uani 1 d .
H63A H 0.8030 0.1016 0.5163 0.076 Uiso 1 calc R
H63B H 0.7985 0.1673 0.5611 0.076 Uiso 1 calc R
C64 C 0.9245(6) 0.1786(3) 0.5173(3) 0.073(2) Uani 1 d .
H64A H 0.9325 0.2254 0.5274 0.087 Uiso 1 calc R
H64B H 0.9858 0.1709 0.5439 0.087 Uiso 1 calc R
C65 C 0.9400(5) 0.1530(3) 0.4595(3) 0.0630(18) Uani 1 d .
H65A H 0.9375 0.1068 0.4504 0.076 Uiso 1 calc R
H65B H 1.0169 0.1749 0.4570 0.076 Uiso 1 calc R
C66 C 0.8473(5) 0.1626(3) 0.4177(3) 0.0473(14) Uani 1 d .
H66A H 0.8578 0.1433 0.3793 0.057 Uiso 1 calc R
H66B H 0.8550 0.2089 0.4245 0.057 Uiso 1 calc R
C71 C 0.4594(5) 0.4085(2) 0.3753(2) 0.0470(14) Uani 1 d .
H71 H 0.5227 0.4026 0.3549 0.056 Uiso 1 calc R
C72 C 0.5141(8) 0.4550(3) 0.4327(3) 0.091(3) Uani 1 d .
H72A H 0.4530 0.4627 0.4536 0.110 Uiso 1 calc R
H72B H 0.5676 0.4360 0.4531 0.110 Uiso 1 calc R
C73 C 0.5797(8) 0.5175(3) 0.4319(4) 0.110(4) Uani 1 d .
H73A H 0.6103 0.5469 0.4709 0.132 Uiso 1 calc R
H73B H 0.6464 0.5107 0.4149 0.132 Uiso 1 calc R
C74 C 0.5079(7) 0.5464(3) 0.4006(3) 0.082(2) Uani 1 d .
H74A H 0.5559 0.5852 0.3976 0.098 Uiso 1 calc R
H74B H 0.4480 0.5593 0.4207 0.098 Uiso 1 calc R
C75 C 0.4525(12) 0.5025(4) 0.3451(4) 0.157(6) Uani 1 d .
H75A H 0.5122 0.4937 0.3235 0.189 Uiso 1 calc R
H75B H 0.3998 0.5225 0.3254 0.189 Uiso 1 calc R
C76 C 0.3840(9) 0.4400(3) 0.3470(4) 0.127(5) Uani 1 d .
H76A H 0.3221 0.4484 0.3673 0.153 Uiso 1 calc R
H76B H 0.3468 0.4113 0.3083 0.153 Uiso 1 calc R
C81 C 0.0559(7) 0.2788(4) 0.3692(5) 0.115(4) Uani 1 d .
H81A H -0.0196 0.2846 0.3763 0.137 Uiso 1 calc R
H81B H 0.0616 0.2350 0.3662 0.137 Uiso 1 calc R
H81C H 0.0641 0.2866 0.3340 0.137 Uiso 1 calc R
C82 C 0.1813(8) 0.3136(4) 0.4908(4) 0.097(3) Uani 1 d .
H82A H 0.1938 0.2703 0.4830 0.116 Uiso 1 calc R
H82B H 0.1092 0.3152 0.5036 0.116 Uiso 1 calc R
H82C H 0.2464 0.3438 0.5200 0.116 Uiso 1 calc R
C83 C 0.1440(6) 0.4140(3) 0.4397(3) 0.072(2) Uani 1 d .
H83A H 0.0704 0.4144 0.4513 0.087 Uiso 1 calc R
H83B H 0.1398 0.4253 0.4053 0.087 Uiso 1 calc R
H83C H 0.2070 0.4450 0.4695 0.087 Uiso 1 calc R
Si1' Si 0.34822(11) -0.27678(6) 0.12945(5) 0.0254(3) Uani 1 d .
Si2' Si 0.30785(11) -0.14687(6) 0.12465(6) 0.0269(3) Uani 1 d .
Si3' Si 0.41583(12) -0.08824(6) 0.24792(6) 0.0293(3) Uani 1 d .
Si4' Si 0.35592(12) -0.22513(6) 0.25213(5) 0.0279(3) Uani 1 d .
Si5' Si 0.08743(12) -0.33010(6) 0.11025(6) 0.0278(3) Uani 1 d .
Si6' Si 0.06242(11) -0.19272(6) 0.13836(6) 0.0276(3) Uani 1 d .
Si7' Si 0.13037(12) -0.32470(6) 0.23145(6) 0.0321(3) Uani 1 d .
Si8' Si -0.08318(15) -0.30358(8) 0.28096(8) 0.0523(4) Uani 1 d .
O1' O 0.3466(3) -0.21219(14) 0.11707(13) 0.0314(7) Uani 1 d .
O2' O 0.3803(3) -0.09600(14) 0.18314(13) 0.0330(8) Uani 1 d .
O3' O 0.3556(3) -0.15356(14) 0.25537(14) 0.0353(8) Uani 1 d .
O4' O 0.3904(3) -0.26061(14) 0.19598(13) 0.0289(7) Uani 1 d .
O5' O 0.2204(3) -0.32123(15) 0.10826(14) 0.0331(8) Uani 1 d .
O6' O 0.1744(3) -0.15724(16) 0.12510(15) 0.0379(8) Uani 1 d .
O7' O 0.3699(3) -0.03271(14) 0.28422(14) 0.0334(8) Uani 1 d .
O8' O 0.2257(3) -0.25865(15) 0.24906(13) 0.0342(8) Uani 1 d .
O9' O 0.0473(3) -0.26721(15) 0.11007(14) 0.0364(8) Uani 1 d .
O10' O 0.0741(3) -0.17541(18) 0.20451(15) 0.0440(9) Uani 1 d .
H10' H 0.1300 -0.1880 0.2185 0.053 Uiso 1 calc R
O11' O 0.0380(3) -0.31250(18) 0.26756(16) 0.0473(10) Uani 1 d .
O12' O 0.0713(3) -0.34414(15) 0.16631(14) 0.0347(8) Uani 1 d .
C11' C 0.4492(4) -0.3157(2) 0.09556(19) 0.0296(11) Uani 1 d .
H11' H 0.5286 -0.2893 0.1164 0.036 Uiso 1 calc R
C12' C 0.4444(6) -0.3805(3) 0.1001(3) 0.0532(16) Uani 1 d .
H12C H 0.3659 -0.4080 0.0813 0.064 Uiso 1 calc R
H12D H 0.4589 -0.3775 0.1402 0.064 Uiso 1 calc R
C13' C 0.5327(7) -0.4108(3) 0.0736(3) 0.073(2) Uani 1 d .
H13C H 0.6117 -0.3860 0.0949 0.088 Uiso 1 calc R
H13D H 0.5239 -0.4549 0.0752 0.088 Uiso 1 calc R
C14' C 0.5178(6) -0.4126(3) 0.0143(3) 0.0606(18) Uani 1 d .
H14C H 0.5776 -0.4316 -0.0021 0.073 Uiso 1 calc R
H14D H 0.4408 -0.4399 -0.0076 0.073 Uiso 1 calc R
C15' C 0.5276(6) -0.3481(3) 0.0107(3) 0.0566(16) Uani 1 d .
H15C H 0.5167 -0.3502 -0.0292 0.068 Uiso 1 calc R
H15D H 0.6060 -0.3215 0.0309 0.068 Uiso 1 calc R
C16' C 0.4383(6) -0.3181(3) 0.0357(2) 0.0521(15) Uani 1 d .
H16C H 0.4478 -0.2741 0.0338 0.063 Uiso 1 calc R
H16D H 0.3600 -0.3429 0.0135 0.063 Uiso 1 calc R
C21' C 0.3340(4) -0.1205(2) 0.0665(2) 0.0336(11) Uani 1 d .
H21' H 0.3055 -0.0806 0.0704 0.040 Uiso 1 calc R
C22' C 0.2675(5) -0.1686(3) 0.0111(2) 0.0499(15) Uani 1 d .
H22C H 0.2897 -0.2098 0.0072 0.060 Uiso 1 calc R
H22D H 0.1836 -0.1758 0.0100 0.060 Uiso 1 calc R
C23' C 0.2906(7) -0.1467(4) -0.0370(3) 0.072(2) Uani 1 d .
H23C H 0.2589 -0.1087 -0.0361 0.087 Uiso 1 calc R
H23D H 0.2510 -0.1810 -0.0729 0.087 Uiso 1 calc R
C24' C 0.4184(7) -0.1303(5) -0.0340(3) 0.088(3) Uani 1 d .
H24C H 0.4483 -0.1694 -0.0389 0.106 Uiso 1 calc R
H24D H 0.4318 -0.1138 -0.0650 0.106 Uiso 1 calc R
C25' C 0.4822(6) -0.0818(4) 0.0201(3) 0.071(2) Uani 1 d .
H25C H 0.4569 -0.0415 0.0236 0.086 Uiso 1 calc R
H25D H 0.5661 -0.0731 0.0211 0.086 Uiso 1 calc R
C26' C 0.4619(5) -0.1038(3) 0.0679(3) 0.0487(15) Uani 1 d .
H26C H 0.5028 -0.0697 0.1036 0.058 Uiso 1 calc R
H26D H 0.4939 -0.1418 0.0663 0.058 Uiso 1 calc R
C31' C 0.5745(5) -0.0698(3) 0.2685(2) 0.0482(15) Uani 1 d .
H31' H 0.6005 -0.0306 0.2584 0.058 Uiso 1 calc R
C32' C 0.6274(5) -0.1180(3) 0.2357(3) 0.0649(18) Uani 1 d .
H32C H 0.6000 -0.1253 0.1952 0.078 Uiso 1 calc R
H32D H 0.6038 -0.1590 0.2427 0.078 Uiso 1 calc R
C33' C 0.7585(6) -0.0950(5) 0.2526(3) 0.090(3) Uani 1 d .
H33C H 0.7939 -0.1282 0.2318 0.108 Uiso 1 calc R
H33D H 0.7822 -0.0559 0.2428 0.108 Uiso 1 calc R
C34' C 0.8007(6) -0.0809(4) 0.3144(3) 0.079(2) Uani 1 d .
H34C H 0.7767 -0.1199 0.3243 0.095 Uiso 1 calc R
H34D H 0.8864 -0.0677 0.3247 0.095 Uiso 1 calc R
C35' C 0.7535(6) -0.0302(3) 0.3454(3) 0.074(2) Uani 1 d .
H35C H 0.7794 0.0091 0.3362 0.089 Uiso 1 calc R
H35D H 0.7832 -0.0207 0.3862 0.089 Uiso 1 calc R
C36' C 0.6200(5) -0.0496(3) 0.3311(2) 0.0426(13) Uani 1 d .
H36C H 0.5938 -0.0853 0.3450 0.051 Uiso 1 calc R
H36D H 0.5894 -0.0130 0.3499 0.051 Uiso 1 calc R
C41' C 0.4573(5) -0.2265(2) 0.3129(2) 0.0365(12) Uani 1 d .
H41' H 0.5242 -0.1894 0.3208 0.044 Uiso 1 calc R
C42' C 0.4108(5) -0.2134(3) 0.3647(2) 0.0497(15) Uani 1 d .
H42C H 0.3868 -0.1724 0.3715 0.060 Uiso 1 calc R
H42D H 0.3413 -0.2476 0.3587 0.060 Uiso 1 calc R
C43' C 0.4971(6) -0.2100(3) 0.4148(2) 0.0657(19) Uani 1 d .
H43C H 0.5593 -0.1707 0.4251 0.079 Uiso 1 calc R
H43D H 0.4589 -0.2069 0.4467 0.079 Uiso 1 calc R
C44' C 0.5487(6) -0.2651(4) 0.4062(3) 0.0651(19) Uani 1 d .
H44C H 0.4891 -0.3033 0.4028 0.078 Uiso 1 calc R
H44D H 0.6114 -0.2576 0.4394 0.078 Uiso 1 calc R
C45' C 0.5968(5) -0.2779(3) 0.3552(2) 0.0523(15) Uani 1 d .
H45C H 0.6231 -0.3182 0.3490 0.063 Uiso 1 calc R
H45D H 0.6648 -0.2429 0.3608 0.063 Uiso 1 calc R
C46' C 0.5075(5) -0.2831(3) 0.3046(2) 0.0474(14) Uani 1 d .
H46C H 0.5435 -0.2881 0.2720 0.057 Uiso 1 calc R
H46D H 0.4448 -0.3217 0.2960 0.057 Uiso 1 calc R
C51' C -0.0010(4) -0.3950(2) 0.0498(2) 0.0306(11) Uani 1 d .
H51' H 0.0351 -0.4324 0.0464 0.037 Uiso 1 calc R
C52' C -0.1227(4) -0.4156(2) 0.0559(2) 0.0418(13) Uani 1 d .
H52C H -0.1592 -0.3787 0.0619 0.050 Uiso 1 calc R
H52D H -0.1202 -0.4298 0.0893 0.050 Uiso 1 calc R
C53' C -0.1949(5) -0.4694(3) 0.0045(2) 0.0486(15) Uani 1 d .
H53C H -0.1626 -0.5077 0.0006 0.058 Uiso 1 calc R
H53D H -0.2751 -0.4805 0.0092 0.058 Uiso 1 calc R
C54' C -0.1969(6) -0.4512(3) -0.0468(3) 0.0582(17) Uani 1 d .
H54C H -0.2355 -0.4153 -0.0442 0.070 Uiso 1 calc R
H54D H -0.2423 -0.4879 -0.0798 0.070 Uiso 1 calc R
C55' C -0.0777(5) -0.4318(3) -0.0545(2) 0.0532(16) Uani 1 d .
H55C H -0.0817 -0.4172 -0.0877 0.064 Uiso 1 calc R
H55D H -0.0423 -0.4691 -0.0614 0.064 Uiso 1 calc R
C56' C -0.0034(5) -0.3790(3) -0.0038(2) 0.0467(14) Uani 1 d .
H56C H -0.0327 -0.3399 -0.0003 0.056 Uiso 1 calc R
H56D H 0.0767 -0.3698 -0.0090 0.056 Uiso 1 calc R
C61' C -0.0626(4) -0.1682(2) 0.1090(2) 0.0320(11) Uani 1 d .
H61' H -0.0503 -0.1213 0.1287 0.038 Uiso 1 calc R
C62' C -0.0736(5) -0.1773(3) 0.0473(2) 0.0402(13) Uani 1 d .
H62C H -0.0014 -0.1537 0.0418 0.048 Uiso 1 calc R
H62D H -0.0845 -0.2233 0.0264 0.048 Uiso 1 calc R
C63' C -0.1740(5) -0.1538(3) 0.0249(3) 0.0489(15) Uani 1 d .
H63C H -0.1591 -0.1070 0.0434 0.059 Uiso 1 calc R
H63D H -0.1812 -0.1618 -0.0159 0.059 Uiso 1 calc R
C64' C -0.2836(5) -0.1850(3) 0.0339(3) 0.0609(18) Uani 1 d .
H64C H -0.3030 -0.2312 0.0124 0.073 Uiso 1 calc R
H64D H -0.3468 -0.1665 0.0201 0.073 Uiso 1 calc R
C65' C -0.2745(5) -0.1763(3) 0.0943(3) 0.0608(18) Uani 1 d .
H65C H -0.3472 -0.1999 0.0994 0.073 Uiso 1 calc R
H65D H -0.2635 -0.1304 0.1153 0.073 Uiso 1 calc R
C66' C -0.1744(5) -0.2003(3) 0.1172(3) 0.0500(15) Uani 1 d .
H66C H -0.1686 -0.1928 0.1578 0.060 Uiso 1 calc R
H66D H -0.1890 -0.2469 0.0983 0.060 Uiso 1 calc R
C71' C 0.1943(4) -0.3883(2) 0.2430(2) 0.0355(12) Uani 1 d .
H71' H 0.2462 -0.3710 0.2815 0.043 Uiso 1 calc R
C72' C 0.1060(6) -0.4455(3) 0.2414(3) 0.069(2) Uani 1 d .
H72C H 0.0597 -0.4320 0.2694 0.083 Uiso 1 calc R
H72D H 0.0526 -0.4637 0.2038 0.083 Uiso 1 calc R
C73' C 0.1632(7) -0.4954(3) 0.2539(4) 0.083(3) Uani 1 d .
H73C H 0.2103 -0.4785 0.2930 0.100 Uiso 1 calc R
H73D H 0.1030 -0.5332 0.2508 0.100 Uiso 1 calc R
C74' C 0.2388(6) -0.5155(3) 0.2150(3) 0.0579(17) Uani 1 d .
H74C H 0.1906 -0.5377 0.1765 0.069 Uiso 1 calc R
H74D H 0.2797 -0.5459 0.2266 0.069 Uiso 1 calc R
C75' C 0.3253(5) -0.4593(3) 0.2151(3) 0.0491(15) Uani 1 d .
H75C H 0.3802 -0.4406 0.2522 0.059 Uiso 1 calc R
H75D H 0.3700 -0.4734 0.1865 0.059 Uiso 1 calc R
C76' C 0.2676(5) -0.4100(2) 0.2027(2) 0.0422(13) Uani 1 d .
H76C H 0.2185 -0.4277 0.1640 0.051 Uiso 1 calc R
H76D H 0.3274 -0.3727 0.2043 0.051 Uiso 1 calc R
C81' C -0.1926(9) -0.3354(8) 0.2181(5) 0.216(8) Uani 1 d .
H81D H -0.2640 -0.3227 0.2251 0.259 Uiso 1 calc R
H81E H -0.2070 -0.3822 0.2051 0.259 Uiso 1 calc R
H81F H -0.1674 -0.3190 0.1893 0.259 Uiso 1 calc R
C82' C -0.0725(8) -0.2193(4) 0.3115(4) 0.106(3) Uani 1 d .
H82D H -0.1419 -0.2130 0.3255 0.127 Uiso 1 calc R
H82E H -0.0658 -0.1985 0.2829 0.127 Uiso 1 calc R
H82F H -0.0038 -0.2006 0.3426 0.127 Uiso 1 calc R
C83' C -0.1081(9) -0.3420(5) 0.3320(5) 0.136(5) Uani 1 d .
H83D H -0.1336 -0.3884 0.3134 0.164 Uiso 1 calc R
H83E H -0.1681 -0.3265 0.3500 0.164 Uiso 1 calc R
H83F H -0.0361 -0.3322 0.3605 0.164 Uiso 1 calc R
C101 C 0.1987(5) 0.0813(2) 0.3518(2) 0.0416(13) Uani 1 d .
C102 C 0.1623(4) 0.0157(2) 0.3270(2) 0.0377(12) Uani 1 d .
C103 C 0.2269(5) -0.0115(2) 0.3596(2) 0.0398(13) Uani 1 d .
C104 C 0.3046(5) 0.0372(3) 0.4034(2) 0.0396(13) Uani 1 d .
C105 C 0.2861(5) 0.0948(2) 0.3985(2) 0.0359(12) Uani 1 d .
C106 C 0.1493(6) 0.1283(3) 0.3316(3) 0.0659(19) Uani 1 d .
H10A H 0.0745 0.1297 0.3416 0.079 Uiso 1 calc R
H10B H 0.1384 0.1160 0.2907 0.079 Uiso 1 calc R
H10C H 0.2023 0.1707 0.3491 0.079 Uiso 1 calc R
C107 C 0.0721(5) -0.0181(3) 0.2746(3) 0.0654(19) Uani 1 d .
H10D H -0.0001 -0.0046 0.2785 0.078 Uiso 1 calc R
H10E H 0.0587 -0.0644 0.2674 0.078 Uiso 1 calc R
H10F H 0.0979 -0.0078 0.2431 0.078 Uiso 1 calc R
C108 C 0.2128(6) -0.0804(3) 0.3503(3) 0.0613(18) Uani 1 d .
H10G H 0.1764 -0.1043 0.3107 0.074 Uiso 1 calc R
H10H H 0.1637 -0.0933 0.3740 0.074 Uiso 1 calc R
H10I H 0.2889 -0.0895 0.3600 0.074 Uiso 1 calc R
C109 C 0.3897(6) 0.0293(3) 0.4475(3) 0.0628(18) Uani 1 d .
H10J H 0.4439 0.0706 0.4686 0.075 Uiso 1 calc R
H10K H 0.4325 -0.0015 0.4305 0.075 Uiso 1 calc R
H10L H 0.3496 0.0136 0.4731 0.075 Uiso 1 calc R
C110 C 0.3488(6) 0.1596(3) 0.4378(2) 0.0566(17) Uani 1 d .
H11A H 0.4290 0.1591 0.4527 0.068 Uiso 1 calc R
H11B H 0.3102 0.1715 0.4688 0.068 Uiso 1 calc R
H11C H 0.3486 0.1907 0.4176 0.068 Uiso 1 calc R
C200 C 0.4531(15) -0.4492(9) -0.1539(5) 0.219(9) Uani 1 d .
H20A H 0.4211 -0.4956 -0.1680 0.263 Uiso 1 calc R
H20B H 0.5188 -0.4386 -0.1218 0.263 Uiso 1 calc R
H20C H 0.4794 -0.4352 -0.1836 0.263 Uiso 1 calc R
C201 C 0.3717(14) -0.4197(9) -0.1377(5) 0.135(5) Uani 1 d .
C202 C 0.2781(13) -0.4619(9) -0.1301(5) 0.145(6) Uani 1 d .
H202 H 0.2759 -0.5055 -0.1339 0.173 Uiso 1 calc R
C203 C 0.1955(16) -0.4341(8) -0.1172(6) 0.153(6) Uani 1 d .
H203 H 0.1287 -0.4601 -0.1129 0.183 Uiso 1 calc R
C204 C 0.1950(16) -0.3662(12) -0.1086(5) 0.177(8) Uani 1 d .
H204 H 0.1343 -0.3477 -0.0970 0.212 Uiso 1 calc R
C205 C 0.2816(16) -0.3357(8) -0.1180(5) 0.155(6) Uani 1 d .
H205 H 0.2847 -0.2922 -0.1148 0.187 Uiso 1 calc R
C206 C 0.3735(11) -0.3603(7) -0.1327(5) 0.111(3) Uani 1 d .
H206 H 0.4374 -0.3341 -0.1390 0.133 Uiso 1 calc R
C301 C 1.1762(12) 0.1056(7) 0.5382(7) 0.075(4) Uani 0.50 d P
C302 C 1.0880(6) 0.0541(4) 0.5190(4) 0.072(2) Uani 1 d .
C303 C 1.0734(7) 0.0113(5) 0.4667(3) 0.073(2) Uani 1 d .
C304 C 1.0128(7) 0.0420(4) 0.5525(3) 0.073(2) Uani 1 d .

loop_
_atom_site_aniso_label
_atom_site_aniso_U_11
_atom_site_aniso_U_22
_atom_site_aniso_U_33
_atom_site_aniso_U_23
_atom_site_aniso_U_13
_atom_site_aniso_U_12
Ti 0.0268(5) 0.0207(4) 0.0288(4) 0.0058(3) 0.0074(4) 0.0068(3)
Si1 0.0328(9) 0.0374(8) 0.0383(8) 0.0161(6) 0.0049(7) -0.0046(6)
Si2 0.0236(8) 0.0403(8) 0.0310(7) 0.0006(6) 0.0053(6) 0.0046(6)
Si3 0.0237(7) 0.0252(6) 0.0279(7) 0.0016(5) 0.0024(6) 0.0019(5)
Si4 0.0353(9) 0.0271(7) 0.0427(8) 0.0132(6) -0.0009(7) 0.0046(6)
Si5 0.0312(8) 0.0228(6) 0.0310(7) 0.0074(5) 0.0057(6) 0.0042(5)
Si6 0.0287(8) 0.0239(6) 0.0367(8) 0.0088(6) 0.0017(6) 0.0089(6)
Si7 0.0398(9) 0.0319(7) 0.0463(9) 0.0054(6) 0.0050(7) 0.0171(7)
Si8 0.0441(11) 0.0425(9) 0.0961(15) 0.0116(9) 0.0203(10) 0.0200(8)
O1 0.037(2) 0.047(2) 0.047(2) 0.0184(18) 0.0171(18) 0.0066(17)
O2 0.022(2) 0.057(2) 0.040(2) -0.0020(17) 0.0058(16) 0.0062(17)
O3 0.038(2) 0.0251(17) 0.050(2) 0.0087(15) 0.0147(17) 0.0054(15)
O4 0.039(2) 0.0352(19) 0.052(2) 0.0191(17) 0.0004(18) 0.0007(16)
O5 0.042(2) 0.043(2) 0.038(2) 0.0164(17) 0.0090(17) 0.0005(17)
O6 0.029(2) 0.045(2) 0.047(2) 0.0174(17) 0.0093(17) 0.0156(16)
O7 0.035(2) 0.0339(18) 0.0304(18) 0.0108(14) 0.0039(15) 0.0105(15)
O8 0.037(2) 0.043(2) 0.050(2) -0.0064(17) 0.0018(18) 0.0151(17)
O9 0.042(2) 0.0264(17) 0.052(2) 0.0155(16) 0.0124(18) 0.0158(15)
O10 0.0295(19) 0.0265(16) 0.0324(18) 0.0080(14) 0.0004(15) 0.0056(14)
O11 0.047(3) 0.061(3) 0.069(3) 0.009(2) 0.021(2) 0.029(2)
O12 0.043(2) 0.0358(19) 0.050(2) 0.0179(17) 0.0147(18) 0.0214(17)
C11 0.039(4) 0.055(4) 0.042(3) 0.020(3) 0.003(3) -0.015(3)
C12 0.051(5) 0.078(5) 0.072(5) 0.026(4) 0.015(4) -0.018(4)
C13 0.068(5) 0.089(6) 0.093(6) 0.031(5) 0.013(5) -0.038(4)
C14 0.098(7) 0.074(6) 0.083(6) 0.011(4) 0.020(5) -0.048(5)
C15 0.116(8) 0.052(4) 0.100(7) 0.029(4) 0.030(6) -0.020(5)
C16 0.082(5) 0.047(4) 0.075(5) 0.026(3) 0.017(4) -0.012(3)
C21 0.027(4) 0.080(5) 0.069(5) -0.028(4) 0.017(3) 0.002(3)
C22 0.025(5) 0.330(17) 0.129(9) -0.151(10) -0.003(5) 0.042(7)
C23 0.048(5) 0.143(8) 0.077(6) -0.046(5) 0.013(4) 0.037(5)
C24 0.026(6) 0.49(3) 0.147(11) -0.182(15) -0.003(6) 0.061(9)
C25 0.037(4) 0.119(7) 0.088(6) -0.012(5) 0.025(4) 0.018(4)
C26 0.030(4) 0.085(5) 0.046(4) 0.004(3) 0.009(3) 0.012(3)
C31 0.030(3) 0.034(3) 0.025(2) 0.006(2) 0.003(2) 0.002(2)
C32 0.029(3) 0.041(3) 0.034(3) 0.006(2) 0.003(2) -0.003(2)
C33 0.031(3) 0.044(3) 0.040(3) 0.008(2) -0.002(2) -0.002(2)
C34 0.045(4) 0.068(4) 0.038(3) 0.017(3) -0.002(3) 0.011(3)
C35 0.047(4) 0.060(4) 0.031(3) 0.020(3) 0.010(3) 0.019(3)
C36 0.035(3) 0.038(3) 0.037(3) 0.015(2) 0.011(2) 0.006(2)
C41 0.058(5) 0.070(4) 0.068(5) 0.045(4) -0.004(4) 0.004(3)
C42 0.037(4) 0.134(7) 0.115(7) 0.086(6) -0.009(4) 0.013(4)
C43 0.076(7) 0.241(14) 0.132(10) 0.107(10) 0.000(6) 0.060(8)
C44 0.082(7) 0.194(11) 0.065(6) 0.056(6) -0.003(5) 0.061(7)
C45 0.113(7) 0.114(6) 0.061(5) 0.054(5) 0.023(5) 0.065(6)
C46 0.083(6) 0.135(8) 0.083(6) 0.051(6) 0.012(5) 0.038(6)
C51 0.051(4) 0.061(4) 0.043(4) -0.002(3) 0.009(3) -0.017(3)
C52 0.050(4) 0.050(3) 0.033(3) -0.001(2) 0.009(3) -0.007(3)
C53 0.105(7) 0.158(9) 0.035(4) 0.000(5) 0.002(4) -0.038(7)
C54 0.085(7) 0.139(8) 0.053(5) -0.003(5) -0.009(5) -0.040(6)
C55 0.051(5) 0.092(6) 0.058(5) -0.003(4) -0.004(4) -0.024(4)
C56 0.088(6) 0.166(9) 0.049(5) 0.017(5) 0.009(4) -0.054(6)
C61 0.036(3) 0.023(2) 0.044(3) 0.007(2) -0.001(2) 0.008(2)
C62 0.050(4) 0.042(3) 0.047(3) 0.017(3) 0.001(3) 0.012(3)
C63 0.074(5) 0.063(4) 0.049(4) 0.020(3) -0.010(3) 0.021(4)
C64 0.061(5) 0.070(5) 0.063(5) 0.009(4) -0.027(4) 0.017(4)
C65 0.038(4) 0.064(4) 0.071(5) 0.010(3) -0.012(3) 0.015(3)
C66 0.033(3) 0.042(3) 0.056(4) 0.007(3) -0.004(3) 0.009(3)
C71 0.062(4) 0.031(3) 0.047(3) 0.010(2) 0.004(3) 0.022(3)
C72 0.114(7) 0.034(3) 0.088(6) 0.013(3) -0.042(5) -0.004(4)
C73 0.110(7) 0.036(4) 0.139(8) 0.013(4) -0.039(6) -0.002(4)
C74 0.114(7) 0.033(3) 0.090(6) 0.017(4) -0.002(5) 0.028(4)
C75 0.285(15) 0.043(4) 0.098(7) 0.034(5) -0.073(8) 0.014(7)
C76 0.172(10) 0.037(4) 0.127(8) 0.025(4) -0.079(7) 0.015(5)
C81 0.068(6) 0.054(5) 0.190(11) 0.010(5) -0.008(6) 0.020(4)
C82 0.103(7) 0.083(6) 0.137(8) 0.055(6) 0.062(6) 0.036(5)
C83 0.058(5) 0.055(4) 0.109(6) 0.020(4) 0.029(4) 0.028(3)
Si1' 0.0289(8) 0.0227(6) 0.0269(7) 0.0078(5) 0.0082(6) 0.0103(5)
Si2' 0.0268(7) 0.0251(6) 0.0319(7) 0.0116(5) 0.0084(6) 0.0086(5)
Si3' 0.0305(8) 0.0241(6) 0.0314(7) 0.0040(5) 0.0075(6) 0.0096(6)
Si4' 0.0364(8) 0.0232(6) 0.0249(7) 0.0066(5) 0.0064(6) 0.0116(6)
Si5' 0.0276(8) 0.0222(6) 0.0314(7) 0.0071(5) 0.0041(6) 0.0057(5)
Si6' 0.0261(8) 0.0255(6) 0.0325(7) 0.0087(5) 0.0079(6) 0.0095(5)
Si7' 0.0332(8) 0.0334(7) 0.0320(7) 0.0107(6) 0.0119(6) 0.0095(6)
Si8' 0.0422(10) 0.0525(10) 0.0657(12) 0.0144(8) 0.0281(9) 0.0134(8)
O1' 0.039(2) 0.0284(16) 0.0354(19) 0.0155(14) 0.0149(16) 0.0161(15)
O2' 0.036(2) 0.0296(17) 0.0325(19) 0.0099(14) 0.0054(15) 0.0069(15)
O3' 0.050(2) 0.0236(16) 0.0338(19) 0.0078(14) 0.0118(16) 0.0139(15)
O4' 0.037(2) 0.0267(16) 0.0270(17) 0.0092(13) 0.0099(15) 0.0146(14)
O5' 0.0277(19) 0.0321(17) 0.0365(19) 0.0071(15) 0.0067(15) 0.0069(14)
O6' 0.027(2) 0.0400(19) 0.054(2) 0.0240(17) 0.0117(17) 0.0100(15)
O7' 0.035(2) 0.0225(16) 0.042(2) 0.0040(14) 0.0141(16) 0.0091(14)
O8' 0.036(2) 0.0319(17) 0.0313(19) 0.0049(14) 0.0085(15) 0.0074(15)
O9' 0.036(2) 0.0262(17) 0.044(2) 0.0091(15) 0.0028(16) 0.0100(15)
O10' 0.047(3) 0.054(2) 0.035(2) 0.0117(17) 0.0103(18) 0.0268(19)
O11' 0.045(2) 0.053(2) 0.053(2) 0.0181(19) 0.0265(19) 0.0183(19)
O12' 0.032(2) 0.0359(18) 0.0337(19) 0.0110(15) 0.0046(15) 0.0053(15)
C11' 0.037(3) 0.028(2) 0.025(2) 0.0068(19) 0.007(2) 0.014(2)
C12' 0.082(5) 0.044(3) 0.054(4) 0.024(3) 0.037(3) 0.036(3)
C13' 0.112(6) 0.067(4) 0.078(5) 0.037(4) 0.049(5) 0.067(4)
C14' 0.064(4) 0.046(3) 0.068(5) 0.001(3) 0.034(4) 0.018(3)
C15' 0.072(5) 0.055(4) 0.048(4) 0.009(3) 0.030(3) 0.024(3)
C16' 0.064(4) 0.058(4) 0.044(3) 0.016(3) 0.019(3) 0.032(3)
C21' 0.040(3) 0.037(3) 0.036(3) 0.021(2) 0.016(2) 0.019(2)
C22' 0.057(4) 0.059(4) 0.038(3) 0.018(3) 0.017(3) 0.017(3)
C23' 0.089(6) 0.099(6) 0.042(4) 0.034(4) 0.023(4) 0.030(5)
C24' 0.097(6) 0.140(8) 0.081(6) 0.072(6) 0.065(5) 0.062(6)
C25' 0.063(5) 0.099(6) 0.089(6) 0.065(5) 0.044(4) 0.030(4)
C26' 0.039(3) 0.059(4) 0.064(4) 0.036(3) 0.023(3) 0.017(3)
C31' 0.039(3) 0.058(4) 0.039(3) 0.002(3) 0.000(3) 0.023(3)
C32' 0.052(4) 0.086(5) 0.054(4) 0.012(4) 0.015(3) 0.025(4)
C33' 0.040(4) 0.181(9) 0.052(4) 0.035(5) 0.013(3) 0.036(5)
C34' 0.057(5) 0.100(6) 0.077(5) 0.021(4) 0.007(4) 0.031(4)
C35' 0.059(5) 0.064(4) 0.065(5) -0.020(3) -0.026(4) 0.035(4)
C36' 0.042(3) 0.039(3) 0.041(3) 0.003(2) 0.003(3) 0.019(3)
C41' 0.043(3) 0.034(3) 0.031(3) 0.008(2) 0.005(2) 0.014(2)
C42' 0.062(4) 0.063(4) 0.033(3) 0.017(3) 0.013(3) 0.036(3)
C43' 0.091(5) 0.086(5) 0.029(3) 0.017(3) 0.014(3) 0.047(4)
C44' 0.072(5) 0.091(5) 0.046(4) 0.035(4) 0.005(3) 0.038(4)
C45' 0.044(4) 0.065(4) 0.049(4) 0.019(3) 0.001(3) 0.024(3)
C46' 0.054(4) 0.050(3) 0.042(3) 0.013(3) 0.011(3) 0.025(3)
C51' 0.031(3) 0.028(2) 0.031(3) 0.007(2) 0.005(2) 0.007(2)
C52' 0.032(3) 0.037(3) 0.047(3) 0.002(2) 0.009(3) 0.003(2)
C53' 0.033(3) 0.042(3) 0.051(4) -0.002(3) 0.002(3) -0.004(2)
C54' 0.055(4) 0.051(4) 0.046(4) -0.002(3) -0.009(3) 0.007(3)
C55' 0.064(4) 0.050(3) 0.033(3) 0.006(3) 0.003(3) 0.001(3)
C56' 0.051(4) 0.044(3) 0.040(3) 0.012(3) 0.008(3) 0.003(3)
C61' 0.025(3) 0.028(2) 0.045(3) 0.011(2) 0.011(2) 0.012(2)
C62' 0.034(3) 0.043(3) 0.047(3) 0.017(3) 0.009(3) 0.014(2)
C63' 0.045(4) 0.052(3) 0.058(4) 0.029(3) 0.007(3) 0.021(3)
C64' 0.043(4) 0.063(4) 0.084(5) 0.039(4) 0.004(3) 0.015(3)
C65' 0.034(4) 0.078(5) 0.091(5) 0.045(4) 0.025(3) 0.026(3)
C66' 0.035(3) 0.063(4) 0.067(4) 0.033(3) 0.022(3) 0.022(3)
C71' 0.038(3) 0.039(3) 0.034(3) 0.016(2) 0.010(2) 0.009(2)
C72' 0.061(5) 0.058(4) 0.113(6) 0.052(4) 0.039(4) 0.021(3)
C73' 0.075(5) 0.069(5) 0.144(8) 0.075(5) 0.050(5) 0.025(4)
C74' 0.072(5) 0.033(3) 0.063(4) 0.017(3) 0.002(4) 0.011(3)
C75' 0.064(4) 0.046(3) 0.051(4) 0.023(3) 0.021(3) 0.029(3)
C76' 0.057(4) 0.038(3) 0.036(3) 0.013(2) 0.014(3) 0.019(3)
C81' 0.058(7) 0.34(2) 0.136(11) -0.059(12) -0.016(7) 0.018(9)
C82' 0.125(8) 0.073(5) 0.154(9) 0.040(6) 0.085(7) 0.058(5)
C83' 0.153(9) 0.132(8) 0.237(13) 0.135(9) 0.159(10) 0.088(7)
C101 0.038(3) 0.042(3) 0.055(4) 0.017(3) 0.024(3) 0.019(2)
C102 0.030(3) 0.043(3) 0.037(3) 0.009(2) 0.012(2) 0.005(2)
C103 0.048(3) 0.033(3) 0.045(3) 0.016(2) 0.027(3) 0.005(2)
C104 0.045(3) 0.045(3) 0.039(3) 0.018(2) 0.020(3) 0.019(3)
C105 0.043(3) 0.033(3) 0.032(3) 0.006(2) 0.018(2) 0.009(2)
C106 0.064(5) 0.073(4) 0.090(5) 0.042(4) 0.035(4) 0.049(4)
C107 0.039(4) 0.089(5) 0.058(4) 0.019(4) 0.012(3) -0.006(3)
C108 0.090(5) 0.033(3) 0.072(4) 0.020(3) 0.046(4) 0.010(3)
C109 0.069(5) 0.087(5) 0.047(4) 0.038(4) 0.018(3) 0.025(4)
C110 0.070(4) 0.040(3) 0.049(4) -0.005(3) 0.028(3) 0.004(3)
C200 0.27(2) 0.34(2) 0.102(10) 0.059(12) 0.068(12) 0.213(19)
C201 0.153(13) 0.176(13) 0.079(7) 0.039(8) 0.005(7) 0.074(12)
C202 0.100(10) 0.225(17) 0.118(10) 0.100(11) 0.020(8) -0.008(11)
C203 0.141(14) 0.174(15) 0.149(13) 0.088(11) 0.005(11) 0.016(11)
C204 0.175(16) 0.33(3) 0.086(9) 0.095(13) 0.063(9) 0.146(17)
C205 0.167(15) 0.239(17) 0.071(8) 0.063(9) 0.035(9) 0.047(14)
C206 0.110(9) 0.136(10) 0.090(8) 0.054(7) 0.006(6) 0.022(8)
C301 0.033(8) 0.073(10) 0.114(13) 0.033(9) 0.008(8) 0.002(7)
C302 0.056(5) 0.103(6) 0.086(6) 0.056(5) 0.021(4) 0.043(4)
C303 0.066(5) 0.116(7) 0.064(5) 0.045(5) 0.027(4) 0.049(5)
C304 0.067(5) 0.116(7) 0.060(5) 0.040(5) 0.024(4) 0.053(5)

loop_
_atom_type_symbol
_atom_type_description
_atom_type_scat_dispersion_real
_atom_type_scat_dispersion_imag
_atom_type_scat_source
C C 0.0033 0.0016 'International Tables Vol C Tables 4.2.6.8 and 6.1.1.4'
H H 0.0000 0.0000 'International Tables Vol C Tables 4.2.6.8 and 6.1.1.4'
O O 0.0106 0.0060 'International Tables Vol C Tables 4.2.6.8 and 6.1.1.4'
Si Si 0.0817 0.0704 'International Tables Vol C Tables 4.2.6.8 and 6.1.1.4'
Ti Ti 0.2776 0.4457 'International Tables Vol C Tables 4.2.6.8 and 6.1.1.4'

loop_
_geom_angle_atom_site_label_1
_geom_angle_atom_site_label_2
_geom_angle_atom_site_label_3
_geom_angle
_geom_angle_site_symmetry_1
O7 Ti O7' 104.29(15) .
O7 Ti O10 103.86(15) .
O7' Ti O10 105.32(15) .
O7 Ti C102 94.38(18) .
O7' Ti C102 98.63(17) .
O10 Ti C102 144.95(17) .
O7 Ti C101 84.45(18) .
O7' Ti C101 133.38(17) .
O10 Ti C101 117.00(18) .
C102 Ti C101 34.76(18) .
O7 Ti C104 141.70(17) .
O7' Ti C104 105.68(17) .
O10 Ti C104 90.64(18) .
C102 Ti C104 58.00(19) .
C101 Ti C104 57.57(19) .
O7 Ti C105 109.50(17) .
O7' Ti C105 139.60(16) .
O10 Ti C105 87.63(17) .
C102 Ti C105 57.88(18) .
C101 Ti C105 34.47(19) .
C104 Ti C105 34.83(17) .
O7 Ti C103 128.64(19) .
O7' Ti C103 84.11(17) .
O10 Ti C103 122.90(18) .
C102 Ti C103 34.71(19) .
C101 Ti C103 57.36(19) .
C104 Ti C103 34.69(19) .
C105 Ti C103 57.59(17) .
O5 Si1 O1 109.1(2) .
O5 Si1 O4 109.0(2) .
O1 Si1 O4 110.0(2) .
O5 Si1 C11 108.1(2) .
O1 Si1 C11 109.7(3) .
O4 Si1 C11 110.8(2) .
O6 Si2 O1 109.1(2) .
O6 Si2 O2 109.1(2) .
O1 Si2 O2 109.0(2) .
O6 Si2 C21 111.2(3) .
O1 Si2 C21 107.4(3) .
O2 Si2 C21 110.9(2) .
O7 Si3 O2 110.5(2) .
O7 Si3 O3 108.58(19) .
O2 Si3 O3 109.22(19) .
O7 Si3 C31 110.9(2) .
O2 Si3 C31 105.8(2) .
O3 Si3 C31 111.8(2) .
O3 Si4 O8 109.3(2) .
O3 Si4 O4 109.8(2) .
O8 Si4 O4 108.5(2) .
O3 Si4 C41 111.4(3) .
O8 Si4 C41 106.9(3) .
O4 Si4 C41 110.9(3) .
O9 Si5 O12 108.02(19) .
O9 Si5 O5 109.5(2) .
O12 Si5 O5 109.1(2) .
O9 Si5 C51 108.4(3) .
O12 Si5 C51 111.1(3) .
O5 Si5 C51 110.7(2) .
O10 Si6 O6 110.42(19) .
O10 Si6 O9 108.56(19) .
O6 Si6 O9 108.48(19) .
O10 Si6 C61 111.2(2) .
O6 Si6 C61 107.6(2) .
O9 Si6 C61 110.5(2) .
O11 Si7 O12 107.6(2) .
O11 Si7 O8 108.7(2) .
O12 Si7 O8 108.7(2) .
O11 Si7 C71 111.3(3) .
O12 Si7 C71 109.2(2) .
O8 Si7 C71 111.2(2) .
O11 Si8 C83 109.1(3) .
O11 Si8 C82 107.9(3) .
C83 Si8 C82 110.2(4) .
O11 Si8 C81 108.7(4) .
C83 Si8 C81 108.6(4) .
C82 Si8 C81 112.2(5) .
Si2 O1 Si1 145.0(2) .
Si3 O2 Si2 155.7(2) .
Si4 O3 Si3 157.8(3) .
Si1 O4 Si4 146.6(2) .
Si1 O5 Si5 149.6(2) .
Si2 O6 Si6 144.5(2) .
Si3 O7 Ti 148.9(2) .
Si7 O8 Si4 144.6(3) .
Si5 O9 Si6 156.1(3) .
Si6 O10 Ti 154.8(2) .
Si7 O11 Si8 165.5(3) .
Si5 O12 Si7 140.0(2) .
C16 C11 C12 111.2(5) .
C16 C11 Si1 111.9(4) .
C12 C11 Si1 110.3(4) .
C11 C12 C13 110.7(6) .
C14 C13 C12 110.2(7) .
C13 C14 C15 111.0(7) .
C14 C15 C16 110.2(7) .
C11 C16 C15 112.7(6) .
C22 C21 C26 122.8(6) .
C22 C21 Si2 122.7(5) .
C26 C21 Si2 113.6(4) .
C21 C22 C23 123.1(7) .
C24 C23 C22 110.6(7) .
C25 C24 C23 125.2(9) .
C24 C25 C26 122.2(7) .
C25 C26 C21 113.0(5) .
C32 C31 C36 110.9(4) .
C32 C31 Si3 115.7(3) .
C36 C31 Si3 111.4(3) .
C31 C32 C33 112.2(4) .
C34 C33 C32 111.3(4) .
C35 C34 C33 112.6(5) .
C34 C35 C36 112.2(5) .
C31 C36 C35 111.5(4) .
C46 C41 C42 110.6(7) .
C46 C41 Si4 118.2(6) .
C42 C41 Si4 111.7(4) .
C43 C42 C41 111.8(7) .
C44 C43 C42 113.7(9) .
C43 C44 C45 112.9(8) .
C44 C45 C46 110.4(7) .
C41 C46 C45 113.8(7) .
C56 C51 C52 113.1(5) .
C56 C51 Si5 123.4(5) .
C52 C51 Si5 111.6(4) .
C53 C52 C51 112.4(6) .
C54 C53 C52 117.2(8) .
C53 C54 C55 116.6(7) .
C54 C55 C56 111.2(6) .
C51 C56 C55 116.6(7) .
C62 C61 C66 110.5(4) .
C62 C61 Si6 113.3(4) .
C66 C61 Si6 113.0(4) .
C63 C62 C61 113.3(5) .
C62 C63 C64 110.7(5) .
C65 C64 C63 111.2(5) .
C64 C65 C66 111.1(5) .
C65 C66 C61 111.7(5) .
C76 C71 C72 106.3(5) .
C76 C71 Si7 115.4(5) .
C72 C71 Si7 113.0(5) .
C73 C72 C71 113.1(7) .
C74 C73 C72 111.7(7) .
C73 C74 C75 110.9(6) .
C74 C75 C76 111.8(8) .
C71 C76 C75 110.9(8) .
O1' Si1' O5' 108.86(18) .
O1' Si1' O4' 108.23(17) .
O5' Si1' O4' 109.52(18) .
O1' Si1' C11' 110.24(19) .
O5' Si1' C11' 111.4(2) .
O4' Si1' C11' 108.6(2) .
O6' Si2' O1' 110.11(18) .
O6' Si2' O2' 108.50(19) .
O1' Si2' O2' 109.03(18) .
O6' Si2' C21' 110.1(2) .
O1' Si2' C21' 107.7(2) .
O2' Si2' C21' 111.4(2) .
O7' Si3' O2' 110.83(19) .
O7' Si3' O3' 108.20(18) .
O2' Si3' O3' 107.29(18) .
O7' Si3' C31' 109.7(2) .
O2' Si3' C31' 107.6(2) .
O3' Si3' C31' 113.2(2) .
O3' Si4' O4' 109.60(17) .
O3' Si4' O8' 105.93(19) .
O4' Si4' O8' 108.40(18) .
O3' Si4' C41' 110.3(2) .
O4' Si4' C41' 110.2(2) .
O8' Si4' C41' 112.4(2) .
O9' Si5' O12' 108.76(19) .
O9' Si5' O5' 109.94(18) .
O12' Si5' O5' 109.01(19) .
O9' Si5' C51' 108.5(2) .
O12' Si5' C51' 110.2(2) .
O5' Si5' C51' 110.4(2) .
O6' Si6' O9' 107.66(19) .
O6' Si6' O10' 111.0(2) .
O9' Si6' O10' 110.4(2) .
O6' Si6' C61' 109.4(2) .
O9' Si6' C61' 109.9(2) .
O10' Si6' C61' 108.5(2) .
O11' Si7' O12' 110.2(2) .
O11' Si7' O8' 107.17(19) .
O12' Si7' O8' 108.34(18) .
O11' Si7' C71' 110.6(2) .
O12' Si7' C71' 108.8(2) .
O8' Si7' C71' 111.7(2) .
O11' Si8' C81' 109.6(4) .
O11' Si8' C83' 107.3(3) .
C81' Si8' C83' 113.0(7) .
O11' Si8' C82' 108.1(3) .
C81' Si8' C82' 109.9(6) .
C83' Si8' C82' 108.8(5) .
Si1' O1' Si2' 153.2(2) .
Si3' O2' Si2' 141.1(2) .
Si4' O3' Si3' 149.3(2) .
Si4' O4' Si1' 139.3(2) .
Si5' O5' Si1' 148.4(2) .
Si6' O6' Si2' 151.2(2) .
Si3' O7' Ti 162.9(2) .
Si4' O8' Si7' 146.5(2) .
Si5' O9' Si6' 149.1(2) .
Si7' O11' Si8' 158.1(3) .
Si5' O12' Si7' 142.8(2) .
C12' C11' C16' 110.4(4) .
C12' C11' Si1' 112.7(4) .
C16' C11' Si1' 113.9(4) .
C11' C12' C13' 111.6(5) .
C14' C13' C12' 110.7(6) .
C15' C14' C13' 110.6(5) .
C14' C15' C16' 110.6(5) .
C11' C16' C15' 111.4(5) .
C22' C21' C26' 111.0(5) .
C22' C21' Si2' 111.9(4) .
C26' C21' Si2' 111.7(4) .
C23' C22' C21' 111.6(5) .
C22' C23' C24' 110.7(6) .
C25' C24' C23' 111.6(6) .
C24' C25' C26' 111.1(6) .
C25' C26' C21' 111.2(5) .
C32' C31' C36' 114.3(5) .
C32' C31' Si3' 114.4(4) .
C36' C31' Si3' 112.8(4) .
C31' C32' C33' 109.7(6) .
C34' C33' C32' 110.3(6) .
C35' C34' C33' 110.2(7) .
C34' C35' C36' 111.0(5) .
C31' C36' C35' 109.8(5) .
C46' C41' C42' 111.3(4) .
C46' C41' Si4' 115.9(4) .
C42' C41' Si4' 112.8(4) .
C43' C42' C41' 112.4(5) .
C44' C43' C42' 113.1(5) .
C43' C44' C45' 112.7(5) .
C44' C45' C46' 110.8(5) .
C41' C46' C45' 112.3(5) .
C52' C51' C56' 110.1(4) .
C52' C51' Si5' 112.6(3) .
C56' C51' Si5' 111.9(3) .
C51' C52' C53' 111.4(4) .
C54' C53' C52' 111.2(5) .
C53' C54' C55' 111.4(5) .
C54' C55' C56' 111.2(5) .
C55' C56' C51' 112.9(4) .
C66' C61' C62' 109.0(4) .
C66' C61' Si6' 114.3(4) .
C62' C61' Si6' 111.9(3) .
C63' C62' C61' 110.7(4) .
C64' C63' C62' 112.4(5) .
C63' C64' C65' 110.6(5) .
C64' C65' C66' 110.6(5) .
C61' C66' C65' 112.2(5) .
C76' C71' C72' 108.8(5) .
C76' C71' Si7' 113.2(3) .
C72' C71' Si7' 113.0(4) .
C73' C72' C71' 111.0(5) .
C74' C73' C72' 112.1(6) .
C73' C74' C75' 111.0(5) .
C76' C75' C74' 111.0(5) .
C75' C76' C71' 112.4(4) .
C105 C101 C102 108.8(5) .
C105 C101 C106 126.1(5) .
C102 C101 C106 125.0(6) .
C105 C101 Ti 72.9(3) .
C102 C101 Ti 72.5(3) .
C106 C101 Ti 121.6(4) .
C101 C102 C103 107.3(5) .
C101 C102 C107 125.6(6) .
C103 C102 C107 127.1(5) .
C101 C102 Ti 72.8(3) .
C103 C102 Ti 73.2(3) .
C107 C102 Ti 118.8(4) .
C102 C103 C104 108.4(5) .
C102 C103 C108 125.8(5) .
C104 C103 C108 125.8(6) .
C102 C103 Ti 72.1(3) .
C104 C103 Ti 72.4(3) .
C108 C103 Ti 122.9(4) .
C103 C104 C105 107.6(5) .
C103 C104 C109 126.2(5) .
C105 C104 C109 126.1(5) .
C103 C104 Ti 72.9(3) .
C105 C104 Ti 72.7(3) .
C109 C104 Ti 120.8(4) .
C101 C105 C104 107.8(5) .
C101 C105 C110 126.4(5) .
C104 C105 C110 125.8(5) .
C101 C105 Ti 72.6(3) .
C104 C105 Ti 72.5(3) .
C110 C105 Ti 121.5(4) .
C206 C201 C200 124.4(19) .
C206 C201 C202 123.4(15) .
C200 C201 C202 112.0(18) .
C203 C202 C201 112.2(17) .
C202 C203 C204 126.7(18) .
C205 C204 C203 113.5(16) .
C204 C205 C206 124.8(19) .
C201 C206 C205 119.2(14) .
C301 C302 C303 120.0(10) .
C301 C302 C304 120.7(11) .
C303 C302 C304 119.2(8) .
C304 C303 C302 120.8(7) 2_756
C303 C304 C302 120.0(8) 2_756

loop_
_geom_bond_atom_site_label_1
_geom_bond_atom_site_label_2
_geom_bond_distance
_geom_bond_site_symmetry_2
Ti O7 1.789(3) .
Ti O7' 1.794(3) .
Ti O10 1.805(3) .
Ti C102 2.311(5) .
Ti C101 2.315(5) .
Ti C104 2.317(5) .
Ti C105 2.319(5) .
Ti C103 2.324(5) .
Si1 O5 1.583(4) .
Si1 O1 1.587(4) .
Si1 O4 1.592(4) .
Si1 C11 1.809(5) .
Si2 O6 1.579(4) .
Si2 O1 1.582(4) .
Si2 O2 1.585(4) .
Si2 C21 1.810(6) .
Si3 O7 1.575(3) .
Si3 O2 1.583(4) .
Si3 O3 1.585(3) .
Si3 C31 1.821(5) .
Si4 O3 1.571(3) .
Si4 O8 1.594(4) .
Si4 O4 1.602(4) .
Si4 C41 1.797(6) .
Si5 O9 1.564(3) .
Si5 O12 1.586(4) .
Si5 O5 1.590(4) .
Si5 C51 1.818(6) .
Si6 O10 1.580(3) .
Si6 O6 1.594(4) .
Si6 O9 1.594(3) .
Si6 C61 1.822(5) .
Si7 O11 1.568(4) .
Si7 O12 1.587(4) .
Si7 O8 1.592(4) .
Si7 C71 1.800(6) .
Si8 O11 1.596(4) .
Si8 C83 1.801(6) .
Si8 C82 1.820(9) .
Si8 C81 1.827(8) .
C11 C16 1.491(9) .
C11 C12 1.503(9) .
C12 C13 1.520(8) .
C13 C14 1.468(12) .
C14 C15 1.484(12) .
C15 C16 1.499(8) .
C21 C22 1.231(9) .
C21 C26 1.488(8) .
C22 C23 1.501(9) .
C23 C24 1.484(12) .
C24 C25 1.206(11) .
C25 C26 1.482(8) .
C31 C32 1.483(7) .
C31 C36 1.506(6) .
C32 C33 1.504(7) .
C33 C34 1.483(8) .
C34 C35 1.472(8) .
C35 C36 1.522(7) .
C41 C46 1.389(10) .
C41 C42 1.519(9) .
C42 C43 1.519(10) .
C43 C44 1.379(12) .
C44 C45 1.477(11) .
C45 C46 1.540(10) .
C51 C56 1.372(9) .
C51 C52 1.512(8) .
C52 C53 1.507(9) .
C53 C54 1.321(11) .
C54 C55 1.481(10) .
C55 C56 1.492(10) .
C61 C62 1.507(8) .
C61 C66 1.514(7) .
C62 C63 1.495(8) .
C63 C64 1.497(10) .
C64 C65 1.481(9) .
C65 C66 1.500(8) .
C71 C76 1.464(8) .
C71 C72 1.495(8) .
C72 C73 1.493(10) .
C73 C74 1.439(10) .
C74 C75 1.441(10) .
C75 C76 1.518(12) .
Si1' O1' 1.573(3) .
Si1' O5' 1.593(3) .
Si1' O4' 1.603(3) .
Si1' C11' 1.811(5) .
Si2' O6' 1.585(4) .
Si2' O1' 1.586(3) .
Si2' O2' 1.593(3) .
Si2' C21' 1.802(5) .
Si3' O7' 1.571(3) .
Si3' O2' 1.588(3) .
Si3' O3' 1.597(3) .
Si3' C31' 1.834(6) .
Si4' O3' 1.587(3) .
Si4' O4' 1.588(3) .
Si4' O8' 1.596(4) .
Si4' C41' 1.819(5) .
Si5' O9' 1.572(3) .
Si5' O12' 1.587(3) .
Si5' O5' 1.589(3) .
Si5' C51' 1.807(5) .
Si6' O6' 1.582(3) .
Si6' O9' 1.585(3) .
Si6' O10' 1.597(4) .
Si6' C61' 1.812(5) .
Si7' O11' 1.571(4) .
Si7' O12' 1.595(4) .
Si7' O8' 1.604(3) .
Si7' C71' 1.808(5) .
Si8' O11' 1.586(4) .
Si8' C81' 1.770(10) .
Si8' C83' 1.795(8) .
Si8' C82' 1.800(7) .
C11' C12' 1.486(7) .
C11' C16' 1.498(7) .
C12' C13' 1.511(8) .
C13' C14' 1.483(9) .
C14' C15' 1.463(8) .
C15' C16' 1.501(8) .
C21' C22' 1.502(7) .
C21' C26' 1.513(7) .
C22' C23' 1.498(8) .
C23' C24' 1.502(10) .
C24' C25' 1.475(11) .
C25' C26' 1.482(8) .
C31' C32' 1.476(8) .
C31' C36' 1.507(7) .
C32' C33' 1.519(9) .
C33' C34' 1.496(10) .
C34' C35' 1.451(9) .
C35' C36' 1.542(8) .
C41' C46' 1.477(7) .
C41' C42' 1.492(7) .
C42' C43' 1.483(8) .
C43' C44' 1.456(9) .
C44' C45' 1.487(8) .
C45' C46' 1.499(7) .
C51' C52' 1.505(7) .
C51' C56' 1.507(7) .
C52' C53' 1.511(7) .
C53' C54' 1.479(8) .
C54' C55' 1.488(9) .
C55' C56' 1.498(7) .
C61' C66' 1.489(7) .
C61' C62' 1.510(7) .
C62' C63' 1.495(7) .
C63' C64' 1.470(8) .
C64' C65' 1.479(9) .
C65' C66' 1.503(8) .
C71' C76' 1.499(7) .
C71' C72' 1.505(7) .
C72' C73' 1.495(9) .
C73' C74' 1.485(9) .
C74' C75' 1.489(8) .
C75' C76' 1.485(7) .
C101 C105 1.373(7) .
C101 C102 1.382(7) .
C101 C106 1.472(7) .
C102 C103 1.383(7) .
C102 C107 1.481(8) .
C103 C104 1.384(7) .
C103 C108 1.472(7) .
C104 C105 1.388(7) .
C104 C109 1.464(8) .
C105 C110 1.490(7) .
C200 C201 1.333(16) .
C201 C206 1.298(15) .
C201 C202 1.420(18) .
C202 C203 1.303(19) .
C203 C204 1.48(2) .
C204 C205 1.243(19) .
C205 C206 1.381(17) .
C301 C302 1.333(14) .
C302 C303 1.365(11) .
C302 C304 1.390(10) .
C303 C304 1.347(11) 2_756
C304 C303 1.347(11) 2_756

loop_
_geom_hbond_atom_site_label_D
_geom_hbond_atom_site_label_H
_geom_hbond_atom_site_label_A
_geom_hbond_distance_DH
_geom_hbond_distance_HA
_geom_hbond_distance_DA
_geom_hbond_angle_DHA
O10' H10' O3' 0.84 2.62 3.317(5) 141.4

loop_
_geom_torsion_atom_site_label_1
_geom_torsion_atom_site_label_2
_geom_torsion_atom_site_label_3
_geom_torsion_atom_site_label_4
_geom_torsion
_geom_torsion_site_symmetry_4
O6 Si2 O1 Si1 -63.9(5) .
O2 Si2 O1 Si1 55.2(5) .
C21 Si2 O1 Si1 175.5(5) .
O5 Si1 O1 Si2 57.7(5) .
O4 Si1 O1 Si2 -61.9(5) .
C11 Si1 O1 Si2 175.9(4) .
O7 Si3 O2 Si2 -73.6(7) .
O3 Si3 O2 Si2 45.8(8) .
C31 Si3 O2 Si2 166.3(7) .
O6 Si2 O2 Si3 60.3(7) .
O1 Si2 O2 Si3 -58.8(7) .
C21 Si2 O2 Si3 -176.9(7) .
O8 Si4 O3 Si3 -109.1(7) .
O4 Si4 O3 Si3 9.8(8) .
C41 Si4 O3 Si3 132.9(7) .
O7 Si3 O3 Si4 115.5(7) .
O2 Si3 O3 Si4 -5.0(7) .
C31 Si3 O3 Si4 -121.8(7) .
O5 Si1 O4 Si4 -47.8(5) .
O1 Si1 O4 Si4 71.9(5) .
C11 Si1 O4 Si4 -166.6(5) .
O3 Si4 O4 Si1 -57.0(5) .
O8 Si4 O4 Si1 62.4(5) .
C41 Si4 O4 Si1 179.6(5) .
O1 Si1 O5 Si5 -65.1(6) .
O4 Si1 O5 Si5 55.1(6) .
C11 Si1 O5 Si5 175.6(5) .
O9 Si5 O5 Si1 45.5(6) .
O12 Si5 O5 Si1 -72.5(6) .
C51 Si5 O5 Si1 164.9(5) .
O1 Si2 O6 Si6 77.2(4) .
O2 Si2 O6 Si6 -41.9(5) .
C21 Si2 O6 Si6 -164.5(4) .
O10 Si6 O6 Si2 66.4(4) .
O9 Si6 O6 Si2 -52.5(5) .
C61 Si6 O6 Si2 -172.0(4) .
O2 Si3 O7 Ti -2.0(5) .
O3 Si3 O7 Ti -121.7(4) .
C31 Si3 O7 Ti 115.0(4) .
O7' Ti O7 Si3 -72.5(4) .
O10 Ti O7 Si3 37.6(4) .
C102 Ti O7 Si3 -172.6(4) .
C101 Ti O7 Si3 154.1(4) .
C104 Ti O7 Si3 146.9(4) .
C105 Ti O7 Si3 130.0(4) .
C103 Ti O7 Si3 -166.4(4) .
O11 Si7 O8 Si4 172.5(4) .
O12 Si7 O8 Si4 -70.7(5) .
C71 Si7 O8 Si4 49.6(5) .
O3 Si4 O8 Si7 125.6(4) .
O4 Si4 O8 Si7 5.9(5) .
C41 Si4 O8 Si7 -113.7(5) .
O12 Si5 O9 Si6 151.4(6) .
O5 Si5 O9 Si6 32.7(7) .
C51 Si5 O9 Si6 -88.2(7) .
O10 Si6 O9 Si5 -151.1(6) .
O6 Si6 O9 Si5 -31.1(7) .
C61 Si6 O9 Si5 86.7(7) .
O6 Si6 O10 Ti -45.0(5) .
O9 Si6 O10 Ti 73.8(5) .
C61 Si6 O10 Ti -164.5(5) .
O7 Ti O10 Si6 -5.3(5) .
O7' Ti O10 Si6 104.0(5) .
C102 Ti O10 Si6 -124.6(5) .
C101 Ti O10 Si6 -96.1(5) .
C104 Ti O10 Si6 -149.5(5) .
C105 Ti O10 Si6 -114.8(5) .
C103 Ti O10 Si6 -163.1(5) .
O12 Si7 O11 Si8 -145.2(12) .
O8 Si7 O11 Si8 -27.7(13) .
C71 Si7 O11 Si8 95.1(12) .
C83 Si8 O11 Si7 -88.9(12) .
C82 Si8 O11 Si7 151.4(12) .
C81 Si8 O11 Si7 29.4(13) .
O9 Si5 O12 Si7 -118.4(4) .
O5 Si5 O12 Si7 0.5(4) .
C51 Si5 O12 Si7 122.8(4) .
O11 Si7 O12 Si5 -179.1(3) .
O8 Si7 O12 Si5 63.4(4) .
C71 Si7 O12 Si5 -58.1(4) .
O5 Si1 C11 C16 -59.7(5) .
O1 Si1 C11 C16 -178.6(4) .
O4 Si1 C11 C16 59.7(5) .
O5 Si1 C11 C12 64.6(5) .
O1 Si1 C11 C12 -54.2(5) .
O4 Si1 C11 C12 -175.9(4) .
C16 C11 C12 C13 -52.9(8) .
Si1 C11 C12 C13 -177.7(5) .
C11 C12 C13 C14 57.0(9) .
C12 C13 C14 C15 -59.9(9) .
C13 C14 C15 C16 58.4(9) .
C12 C11 C16 C15 52.5(8) .
Si1 C11 C16 C15 176.3(5) .
C14 C15 C16 C11 -54.6(9) .
O6 Si2 C21 C22 131.4(12) .
O1 Si2 C21 C22 -109.4(12) .
O2 Si2 C21 C22 9.7(13) .
O6 Si2 C21 C26 -59.5(7) .
O1 Si2 C21 C26 59.7(7) .
O2 Si2 C21 C26 178.8(5) .
C26 C21 C22 C23 14(2) .
Si2 C21 C22 C23 -177.4(10) .
C21 C22 C23 C24 -16(2) .
C22 C23 C24 C25 17(3) .
C23 C24 C25 C26 -16(3) .
C24 C25 C26 C21 11.5(19) .
C22 C21 C26 C25 -10.7(16) .
Si2 C21 C26 C25 -179.8(6) .
O7 Si3 C31 C32 49.6(4) .
O2 Si3 C31 C32 169.5(4) .
O3 Si3 C31 C32 -71.7(4) .
O7 Si3 C31 C36 177.5(3) .
O2 Si3 C31 C36 -62.7(4) .
O3 Si3 C31 C36 56.2(4) .
C36 C31 C32 C33 55.1(6) .
Si3 C31 C32 C33 -176.7(4) .
C31 C32 C33 C34 -55.3(6) .
C32 C33 C34 C35 54.0(7) .
C33 C34 C35 C36 -53.0(7) .
C32 C31 C36 C35 -53.2(6) .
Si3 C31 C36 C35 176.4(4) .
C34 C35 C36 C31 52.4(6) .
O3 Si4 C41 C46 -73.8(7) .
O8 Si4 C41 C46 166.8(6) .
O4 Si4 C41 C46 48.7(7) .
O3 Si4 C41 C42 56.1(7) .
O8 Si4 C41 C42 -63.2(6) .
O4 Si4 C41 C42 178.7(6) .
C46 C41 C42 C43 -50.9(11) .
Si4 C41 C42 C43 175.3(8) .
C41 C42 C43 C44 51.3(14) .
C42 C43 C44 C45 -53.0(14) .
C43 C44 C45 C46 52.7(12) .
C42 C41 C46 C45 53.4(10) .
Si4 C41 C46 C45 -176.1(6) .
C44 C45 C46 C41 -54.4(11) .
O9 Si5 C51 C56 141.1(8) .
O12 Si5 C51 C56 -100.4(8) .
O5 Si5 C51 C56 21.0(9) .
O9 Si5 C51 C52 -78.7(5) .
O12 Si5 C51 C52 39.8(6) .
O5 Si5 C51 C52 161.2(4) .
C56 C51 C52 C53 -42.5(10) .
Si5 C51 C52 C53 173.1(6) .
C51 C52 C53 C54 41.9(13) .
C52 C53 C54 C55 -44.4(15) .
C53 C54 C55 C56 45.0(14) .
C52 C51 C56 C55 47.6(12) .
Si5 C51 C56 C55 -172.7(6) .
C54 C55 C56 C51 -47.5(13) .
O10 Si6 C61 C62 -75.3(4) .
O6 Si6 C61 C62 163.6(3) .
O9 Si6 C61 C62 45.3(4) .
O10 Si6 C61 C66 158.1(3) .
O6 Si6 C61 C66 37.0(4) .
O9 Si6 C61 C66 -81.3(4) .
C66 C61 C62 C63 -51.9(6) .
Si6 C61 C62 C63 -179.8(4) .
C61 C62 C63 C64 53.8(7) .
C62 C63 C64 C65 -56.2(8) .
C63 C64 C65 C66 57.9(8) .
C64 C65 C66 C61 -56.3(7) .
C62 C61 C66 C65 52.5(6) .
Si6 C61 C66 C65 -179.4(4) .
O11 Si7 C71 C76 -62.2(7) .
O12 Si7 C71 C76 179.1(6) .
O8 Si7 C71 C76 59.1(7) .
O11 Si7 C71 C72 60.5(6) .
O12 Si7 C71 C72 -58.2(6) .
O8 Si7 C71 C72 -178.2(5) .
C76 C71 C72 C73 -57.3(10) .
Si7 C71 C72 C73 175.1(6) .
C71 C72 C73 C74 56.0(11) .
C72 C73 C74 C75 -53.3(13) .
C73 C74 C75 C76 55.3(13) .
C72 C71 C76 C75 57.8(11) .
Si7 C71 C76 C75 -176.0(7) .
C74 C75 C76 C71 -59.6(13) .
O5' Si1' O1' Si2' 63.4(6) .
O4' Si1' O1' Si2' -55.6(6) .
C11' Si1' O1' Si2' -174.2(5) .
O6' Si2' O1' Si1' -42.2(6) .
O2' Si2' O1' Si1' 76.7(6) .
C21' Si2' O1' Si1' -162.2(5) .
O7' Si3' O2' Si2' -119.3(3) .
O3' Si3' O2' Si2' -1.4(4) .
C31' Si3' O2' Si2' 120.7(4) .
O6' Si2' O2' Si3' 69.2(4) .
O1' Si2' O2' Si3' -50.7(4) .
C21' Si2' O2' Si3' -169.4(3) .
O4' Si4' O3' Si3' -43.8(5) .
O8' Si4' O3' Si3' -160.6(4) .
C41' Si4' O3' Si3' 77.6(5) .
O7' Si3' O3' Si4' -158.3(4) .
O2' Si3' O3' Si4' 82.1(5) .
C31' Si3' O3' Si4' -36.4(5) .
O3' Si4' O4' Si1' -56.5(4) .
O8' Si4' O4' Si1' 58.7(4) .
C41' Si4' O4' Si1' -178.0(3) .
O1' Si1' O4' Si4' 55.9(4) .
O5' Si1' O4' Si4' -62.6(4) .
C11' Si1' O4' Si4' 175.6(3) .
O9' Si5' O5' Si1' 41.6(5) .
O12' Si5' O5' Si1' -77.5(5) .
C51' Si5' O5' Si1' 161.2(4) .
O1' Si1' O5' Si5' -55.9(5) .
O4' Si1' O5' Si5' 62.2(5) .
C11' Si1' O5' Si5' -177.7(4) .
O9' Si6' O6' Si2' -52.2(6) .
O10' Si6' O6' Si2' 68.7(6) .
C61' Si6' O6' Si2' -171.6(5) .
O1' Si2' O6' Si6' 30.5(6) .
O2' Si2' O6' Si6' -88.7(5) .
C21' Si2' O6' Si6' 149.1(5) .
O2' Si3' O7' Ti -74.6(8) .
O3' Si3' O7' Ti 168.0(8) .
C31' Si3' O7' Ti 44.1(9) .
O7 Ti O7' Si3' 63.4(8) .
O10 Ti O7' Si3' -45.7(8) .
C102 Ti O7' Si3' 160.2(8) .
C101 Ti O7' Si3' 159.3(7) .
C104 Ti O7' Si3' -140.8(8) .
C105 Ti O7' Si3' -150.5(7) .
C103 Ti O7' Si3' -168.2(8) .
O3' Si4' O8' Si7' 158.3(4) .
O4' Si4' O8' Si7' 40.7(5) .
C41' Si4' O8' Si7' -81.3(4) .
O11' Si7' O8' Si4' 156.2(4) .
O12' Si7' O8' Si4' -84.8(4) .
C71' Si7' O8' Si4' 35.0(5) .
O12' Si5' O9' Si6' 61.2(5) .
O5' Si5' O9' Si6' -58.1(5) .
C51' Si5' O9' Si6' -178.9(5) .
O6' Si6' O9' Si5' 74.5(5) .
O10' Si6' O9' Si5' -46.8(5) .
C61' Si6' O9' Si5' -166.5(5) .
O12' Si7' O11' Si8' -7.3(8) .
O8' Si7' O11' Si8' 110.4(7) .
C71' Si7' O11' Si8' -127.6(7) .
C81' Si8' O11' Si7' 18.1(10) .
C83' Si8' O11' Si7' 141.1(8) .
C82' Si8' O11' Si7' -101.7(8) .
O9' Si5' O12' Si7' -80.7(4) .
O5' Si5' O12' Si7' 39.1(4) .
C51' Si5' O12' Si7' 160.5(4) .
O11' Si7' O12' Si5' 133.7(4) .
O8' Si7' O12' Si5' 16.8(4) .
C71' Si7' O12' Si5' -104.8(4) .
O1' Si1' C11' C12' -173.2(4) .
O5' Si1' C11' C12' -52.3(4) .
O4' Si1' C11' C12' 68.4(4) .
O1' Si1' C11' C16' -46.5(4) .
O5' Si1' C11' C16' 74.4(4) .
O4' Si1' C11' C16' -164.9(4) .
C16' C11' C12' C13' 53.8(7) .
Si1' C11' C12' C13' -177.7(5) .
C11' C12' C13' C14' -55.6(8) .
C12' C13' C14' C15' 57.7(8) .
C13' C14' C15' C16' -58.7(8) .
C12' C11' C16' C15' -54.7(7) .
Si1' C11' C16' C15' 177.4(4) .
C14' C15' C16' C11' 57.5(7) .
O6' Si2' C21' C22' -60.5(4) .
O1' Si2' C21' C22' 59.5(4) .
O2' Si2' C21' C22' 179.1(4) .
O6' Si2' C21' C26' 174.4(4) .
O1' Si2' C21' C26' -65.6(4) .
O2' Si2' C21' C26' 54.0(4) .
C26' C21' C22' C23' -53.9(7) .
Si2' C21' C22' C23' -179.4(4) .
C21' C22' C23' C24' 54.3(8) .
C22' C23' C24' C25' -56.1(9) .
C23' C24' C25' C26' 57.4(8) .
C24' C25' C26' C21' -56.6(8) .
C22' C21' C26' C25' 54.8(7) .
Si2' C21' C26' C25' -179.6(5) .
O7' Si3' C31' C32' -178.2(5) .
O2' Si3' C31' C32' -57.5(5) .
O3' Si3' C31' C32' 60.8(5) .
O7' Si3' C31' C36' 48.9(5) .
O2' Si3' C31' C36' 169.6(4) .
O3' Si3' C31' C36' -72.0(4) .
C36' C31' C32' C33' -53.1(8) .
Si3' C31' C32' C33' 174.8(5) .
C31' C32' C33' C34' 56.8(9) .
C32' C33' C34' C35' -61.7(10) .
C33' C34' C35' C36' 60.2(9) .
C32' C31' C36' C35' 51.2(7) .
Si3' C31' C36' C35' -175.9(4) .
C34' C35' C36' C31' -54.0(8) .
O3' Si4' C41' C46' -152.8(4) .
O4' Si4' C41' C46' -31.7(5) .
O8' Si4' C41' C46' 89.3(4) .
O3' Si4' C41' C42' 77.3(4) .
O4' Si4' C41' C42' -161.6(4) .
O8' Si4' C41' C42' -40.6(4) .
C46' C41' C42' C43' 51.9(7) .
Si4' C41' C42' C43' -175.9(4) .
C41' C42' C43' C44' -51.5(8) .
C42' C43' C44' C45' 52.3(9) .
C43' C44' C45' C46' -53.1(8) .
C42' C41' C46' C45' -53.9(7) .
Si4' C41' C46' C45' 175.5(4) .
C44' C45' C46' C41' 54.3(7) .
O9' Si5' C51' C52' -72.8(4) .
O12' Si5' C51' C52' 46.1(4) .
O5' Si5' C51' C52' 166.6(3) .
O9' Si5' C51' C56' 51.9(4) .
O12' Si5' C51' C56' 170.8(4) .
O5' Si5' C51' C56' -68.7(4) .
C56' C51' C52' C53' 53.8(6) .
Si5' C51' C52' C53' 179.4(4) .
C51' C52' C53' C54' -56.6(7) .
C52' C53' C54' C55' 57.0(7) .
C53' C54' C55' C56' -55.4(7) .
C54' C55' C56' C51' 54.0(7) .
C52' C51' C56' C55' -53.1(6) .
Si5' C51' C56' C55' -179.1(4) .
O6' Si6' C61' C66' 178.0(4) .
O9' Si6' C61' C66' 60.0(4) .
O10' Si6' C61' C66' -60.8(4) .
O6' Si6' C61' C62' 53.6(4) .
O9' Si6' C61' C62' -64.4(4) .
O10' Si6' C61' C62' 174.7(3) .
C66' C61' C62' C63' 55.4(6) .
Si6' C61' C62' C63' -177.3(4) .
C61' C62' C63' C64' -56.7(7) .
C62' C63' C64' C65' 56.5(7) .
C63' C64' C65' C66' -55.6(7) .
C62' C61' C66' C65' -56.4(6) .
Si6' C61' C66' C65' 177.6(4) .
C64' C65' C66' C61' 57.2(7) .
O11' Si7' C71' C76' 170.0(4) .
O12' Si7' C71' C76' 48.8(4) .
O8' Si7' C71' C76' -70.7(4) .
O11' Si7' C71' C72' 45.8(5) .
O12' Si7' C71' C72' -75.4(5) .
O8' Si7' C71' C72' 165.1(4) .
C76' C71' C72' C73' 56.1(8) .
Si7' C71' C72' C73' -177.3(5) .
C71' C72' C73' C74' -56.3(9) .
C72' C73' C74' C75' 54.6(9) .
C73' C74' C75' C76' -54.3(7) .
C74' C75' C76' C71' 56.8(7) .
C72' C71' C76' C75' -57.2(6) .
Si7' C71' C76' C75' 176.4(4) .
O7 Ti C101 C105 -137.2(3) .
O7' Ti C101 C105 118.3(3) .
O10 Ti C101 C105 -34.5(3) .
C102 Ti C101 C105 116.8(5) .
C104 Ti C101 C105 37.5(3) .
C103 Ti C101 C105 79.0(3) .
O7 Ti C101 C102 105.9(3) .
O7' Ti C101 C102 1.5(4) .
O10 Ti C101 C102 -151.3(3) .
C104 Ti C101 C102 -79.3(3) .
C105 Ti C101 C102 -116.8(5) .
C103 Ti C101 C102 -37.9(3) .
O7 Ti C101 C106 -14.9(5) .
O7' Ti C101 C106 -119.3(5) .
O10 Ti C101 C106 87.9(5) .
C102 Ti C101 C106 -120.8(7) .
C104 Ti C101 C106 159.9(6) .
C105 Ti C101 C106 122.4(6) .
C103 Ti C101 C106 -158.7(6) .
C105 C101 C102 C103 1.2(6) .
C106 C101 C102 C103 -177.8(5) .
Ti C101 C102 C103 65.5(4) .
C105 C101 C102 C107 -177.9(5) .
C106 C101 C102 C107 3.2(9) .
Ti C101 C102 C107 -113.5(5) .
C105 C101 C102 Ti -64.3(4) .
C106 C101 C102 Ti 116.7(5) .
O7 Ti C102 C101 -73.7(3) .
O7' Ti C102 C101 -178.9(3) .
O10 Ti C102 C101 48.1(5) .
C104 Ti C102 C101 78.0(3) .
C105 Ti C102 C101 36.6(3) .
C103 Ti C102 C101 114.8(5) .
O7 Ti C102 C103 171.5(3) .
O7' Ti C102 C103 66.3(3) .
O10 Ti C102 C103 -66.6(4) .
C101 Ti C102 C103 -114.8(5) .
C104 Ti C102 C103 -36.8(3) .
C105 Ti C102 C103 -78.2(3) .
O7 Ti C102 C107 47.9(5) .
O7' Ti C102 C107 -57.2(5) .
O10 Ti C102 C107 169.8(4) .
C101 Ti C102 C107 121.7(6) .
C104 Ti C102 C107 -160.4(5) .
C105 Ti C102 C107 158.3(5) .
C103 Ti C102 C107 -123.6(6) .
C101 C102 C103 C104 -1.5(6) .
C107 C102 C103 C104 177.5(5) .
Ti C102 C103 C104 63.8(4) .
C101 C102 C103 C108 176.6(5) .
C107 C102 C103 C108 -4.3(9) .
Ti C102 C103 C108 -118.1(5) .
C101 C102 C103 Ti -65.3(4) .
C107 C102 C103 Ti 113.8(5) .
O7 Ti C103 C102 -10.8(4) .
O7' Ti C103 C102 -114.4(3) .
O10 Ti C103 C102 141.1(3) .
C101 Ti C103 C102 37.9(3) .
C104 Ti C103 C102 116.8(5) .
C105 Ti C103 C102 79.1(3) .
O7 Ti C103 C104 -127.6(3) .
O7' Ti C103 C104 128.8(3) .
O10 Ti C103 C104 24.3(4) .
C102 Ti C103 C104 -116.8(5) .
C101 Ti C103 C104 -78.8(3) .
C105 Ti C103 C104 -37.7(3) .
O7 Ti C103 C108 110.7(5) .
O7' Ti C103 C108 7.1(5) .
O10 Ti C103 C108 -97.4(5) .
C102 Ti C103 C108 121.5(6) .
C101 Ti C103 C108 159.5(6) .
C104 Ti C103 C108 -121.7(7) .
C105 Ti C103 C108 -159.4(6) .
C102 C103 C104 C105 1.3(6) .
C108 C103 C104 C105 -176.9(5) .
Ti C103 C104 C105 64.9(4) .
C102 C103 C104 C109 -179.7(5) .
C108 C103 C104 C109 2.2(9) .
Ti C103 C104 C109 -116.1(6) .
C102 C103 C104 Ti -63.6(4) .
C108 C103 C104 Ti 118.3(5) .
O7 Ti C104 C103 86.6(4) .
O7' Ti C104 C103 -53.7(3) .
O10 Ti C104 C103 -159.8(3) .
C102 Ti C104 C103 36.8(3) .
C101 Ti C104 C103 78.2(4) .
C105 Ti C104 C103 115.3(5) .
O7 Ti C104 C105 -28.7(5) .
O7' Ti C104 C105 -169.0(3) .
O10 Ti C104 C105 84.9(3) .
C102 Ti C104 C105 -78.5(3) .
C101 Ti C104 C105 -37.1(3) .
C103 Ti C104 C105 -115.3(5) .
O7 Ti C104 C109 -150.9(4) .
O7' Ti C104 C109 68.8(5) .
O10 Ti C104 C109 -37.3(5) .
C102 Ti C104 C109 159.3(5) .
C101 Ti C104 C109 -159.4(5) .
C105 Ti C104 C109 -122.2(6) .
C103 Ti C104 C109 122.5(6) .
C102 C101 C105 C104 -0.4(6) .
C106 C101 C105 C104 178.6(5) .
Ti C101 C105 C104 -64.4(4) .
C102 C101 C105 C110 -179.3(5) .
C106 C101 C105 C110 -0.3(9) .
Ti C101 C105 C110 116.7(5) .
C102 C101 C105 Ti 64.0(4) .
C106 C101 C105 Ti -117.0(6) .
C103 C104 C105 C101 -0.5(6) .
C109 C104 C105 C101 -179.6(5) .
Ti C104 C105 C101 64.5(4) .
C103 C104 C105 C110 178.4(5) .
C109 C104 C105 C110 -0.7(9) .
Ti C104 C105 C110 -116.6(5) .
C103 C104 C105 Ti -65.0(4) .
C109 C104 C105 Ti 115.9(6) .
O7 Ti C105 C101 45.8(3) .
O7' Ti C105 C101 -99.3(4) .
O10 Ti C105 C101 149.7(3) .
C102 Ti C105 C101 -36.9(3) .
C104 Ti C105 C101 -115.8(5) .
C103 Ti C105 C101 -78.2(3) .
O7 Ti C105 C104 161.6(3) .
O7' Ti C105 C104 16.5(5) .
O10 Ti C105 C104 -94.5(3) .
C102 Ti C105 C104 78.9(3) .
C101 Ti C105 C104 115.8(5) .
C103 Ti C105 C104 37.5(3) .
O7 Ti C105 C110 -76.7(5) .
O7' Ti C105 C110 138.2(4) .
O10 Ti C105 C110 27.2(5) .
C102 Ti C105 C110 -159.4(5) .
C101 Ti C105 C110 -122.5(6) .
C104 Ti C105 C110 121.7(6) .
C103 Ti C105 C110 159.3(6) .
C206 C201 C202 C203 -0.4(19) .
C200 C201 C202 C203 -176.6(13) .
C201 C202 C203 C204 -2(2) .
C202 C203 C204 C205 4(2) .
C203 C204 C205 C206 -3(2) .
C200 C201 C206 C205 177.2(12) .
C202 C201 C206 C205 1.4(18) .
C204 C205 C206 C201 0(2) .
C301 C302 C303 C304 177.6(9) 2_756
C304 C302 C303 C304 0.3(12) 2_756
C301 C302 C304 C303 -177.6(9) 2_756
C303 C302 C304 C303 -0.3(12) 2_756
